data_1550076
loop_
_publ_author_name
'Le Roy, Jennifer J.'
'Cremers, Jonathan'
'Thomlinson, Isabel A.'
'Slota, Michael'
'Myers, William K.'
'Horton, Peter H.'
'Coles, Simon J.'
'Anderson, Harry L.'
'Bogani, Lapo'

_publ_section_title
;
 Tailored homo- and hetero- lanthanide porphyrin dimers: a synthetic
 strategy for integrating multiple spintronic functionalities into a
 single molecule.
;
_journal_issue 45
_journal_name_full 'Chemical science'
_journal_page_first 8474
_journal_page_last 8481
_journal_paper_doi 10.1039/c8sc03762k
_journal_volume 9
_journal_year 2018
_chemical_formula_moiety 'C87 H127 Co N4 O9 P3 Si2 Tb, 1.5(CH2Cl2)'
_chemical_formula_sum 'C88.5 H130 Cl3 Co N4 O9 P3 Si2 Tb'
_chemical_formula_weight 1867.25
_space_group_crystal_system monoclinic
_space_group_IT_number 14
_space_group_name_Hall '-P 2ybc'
_space_group_name_H-M_alt 'P 1 21/c 1'
_symmetry_space_group_name_Hall '-P 2ybc'
_symmetry_space_group_name_H-M 'P 1 21/c 1'
_atom_sites_solution_hydrogens geom
_atom_sites_solution_primary dual
_audit_creation_date 2017-07-26
_audit_creation_method
;
Olex2 1.2-alpha
(compiled 2017.07.04 svn.r3439 for OlexSys, GUI svn.r5361)
;
_audit_update_record
;
2017-07-27 deposited with the CCDC.
2018-10-18 downloaded from the CCDC.
;
_cell_angle_alpha 90
_cell_angle_beta 107.3060(10)
_cell_angle_gamma 90
_cell_formula_units_Z 4
_cell_length_a 31.5498(4)
_cell_length_b 16.09500(10)
_cell_length_c 19.4714(2)
_cell_measurement_reflns_used 96961
_cell_measurement_temperature 100(2)
_cell_measurement_theta_max 30.1670
_cell_measurement_theta_min 1.8290
_cell_volume 9439.85(17)
_computing_cell_refinement 'CrysAlisPro 1.171.39.28e (Rigaku OD, 2015)'
_computing_data_collection 'CrysAlisPro 1.171.39.28e (Rigaku OD, 2015)'
_computing_data_reduction 'CrysAlisPro 1.171.39.28e (Rigaku OD, 2015)'
_computing_molecular_graphics 'Olex2 (Dolomanov et al., 2009)'
_computing_publication_material 'Olex2 (Dolomanov et al., 2009)'
_computing_structure_refinement 'ShelXL (Sheldrick, 2015)'
_computing_structure_solution 'ShelXT (Sheldrick, 2015)'
_diffrn_ambient_temperature 100(2)
_diffrn_detector 'hybrid pixel detector'
_diffrn_detector_area_resol_mean 10
_diffrn_detector_dtime 0.000
_diffrn_detector_type 'Rigaku, HyPix 6000'
_diffrn_measured_fraction_theta_full 0.999
_diffrn_measured_fraction_theta_max 0.999
_diffrn_measurement_details
;
List of Runs (angles in degrees, time in seconds):

  # Type    Start    End  Width  t~exp~   \w     \q     \k     \f   Frames
#--------------------------------------------------------------------------
  1  \w    -66.00  67.00   0.50   13.00    --  -22.80  57.00-150.00  266
  2  \w    -66.00  67.00   0.50   13.00    --  -22.80  57.00  90.00  266
  3  \w    -66.00  67.00   0.50   13.00    --  -22.80  65.00 -90.00  266
  4  \w    -66.00  67.00   0.50   13.00    --  -22.80  65.00 120.00  266
  5  \w    -66.00  67.00   0.50   13.00    --  -22.80  65.00   0.00  266
  6  \w    -66.00  67.00   0.50   13.00    --  -22.80  65.00-180.00  266
  7  \w    -66.00  67.00   0.50   13.00    --  -22.80  65.00 -30.00  266
  8  \w   -112.00  21.00   0.50   13.00    --  -22.80 -65.00  90.00  266
  9  \w   -112.00  21.00   0.50   13.00    --  -22.80 -57.00 150.00  266
 10  \w   -112.00  21.00   0.50   13.00    --  -22.80 -57.00 -30.00  266
 11  \w   -112.00  21.00   0.50   13.00    --  -22.80 -65.00-150.00  266
 12  \w   -112.00  21.00   0.50   13.00    --  -22.80 -65.00  30.00  266
 13  \w   -112.00  21.00   0.50   13.00    --  -22.80 -65.00 -90.00  266
 14  \w   -112.00  -2.00   0.50   13.00    --  -22.80 -65.00 -30.00  220
 15  \w   -112.00  21.00   0.50   13.00    --  -22.80 -65.00 150.00  266
;
_diffrn_measurement_device 'four-circle diffractometer'
_diffrn_measurement_device_details 'Rigaku, AFC11 quarter \c goniometer'
_diffrn_measurement_device_type
'Rigaku FRE+ equipped with VHF Varimax confocal mirrors and an AFC12 goniometer and HyPix 6000 detector'
_diffrn_measurement_method 'profile data from \w-scans'
_diffrn_measurement_specimen_support 'MiTeGen MicroLoop'
_diffrn_orient_matrix_type 'CrysAlisPro convention (1999,Acta A55,543-557)'
_diffrn_orient_matrix_UB_11 -0.0027497000
_diffrn_orient_matrix_UB_12 0.0075029000
_diffrn_orient_matrix_UB_13 0.0343243000
_diffrn_orient_matrix_UB_21 0.0233787000
_diffrn_orient_matrix_UB_22 -0.0001332000
_diffrn_orient_matrix_UB_23 0.0156166000
_diffrn_orient_matrix_UB_31 0.0005547000
_diffrn_orient_matrix_UB_32 0.0434113000
_diffrn_orient_matrix_UB_33 -0.0058862000
_diffrn_radiation_collimation 0.2
_diffrn_radiation_monochromator 'Confocal mirrors, VHF Varimax'
_diffrn_radiation_probe x-ray
_diffrn_radiation_type MoK\a
_diffrn_radiation_wavelength 0.71075
_diffrn_radiation_xray_symbol K-L~3~
_diffrn_reflns_av_R_equivalents 0.0656
_diffrn_reflns_av_unetI/netI 0.0249
_diffrn_reflns_Laue_measured_fraction_full 0.999
_diffrn_reflns_Laue_measured_fraction_max 0.999
_diffrn_reflns_limit_h_max 40
_diffrn_reflns_limit_h_min -40
_diffrn_reflns_limit_k_max 20
_diffrn_reflns_limit_k_min -20
_diffrn_reflns_limit_l_max 25
_diffrn_reflns_limit_l_min -25
_diffrn_reflns_number 315944
_diffrn_reflns_point_group_measured_fraction_full 0.999
_diffrn_reflns_point_group_measured_fraction_max 0.999
_diffrn_reflns_theta_full 25.242
_diffrn_reflns_theta_max 27.485
_diffrn_reflns_theta_min 1.852
_diffrn_source 'Rotating Anode'
_diffrn_source_current 55.0
_diffrn_source_power 2.475
_diffrn_source_target Mo
_diffrn_source_type 'Rigaku FRE+'
_diffrn_source_voltage 45.0
_exptl_absorpt_coefficient_mu 1.134
_exptl_absorpt_correction_T_max 1.000
_exptl_absorpt_correction_T_min 0.348
_exptl_absorpt_correction_type gaussian
_exptl_absorpt_process_details
;
CrysAlisPro 1.171.39.28e (Rigaku Oxford Diffraction, 2015)
Numerical absorption correction based on gaussian integration over
            a multifaceted crystal model
Empirical absorption correction using spherical harmonics,
 implemented in SCALE3 ABSPACK scaling algorithm.
;
_exptl_crystal_colour 'iridescent purple'
_exptl_crystal_colour_primary 'iridescent purple'
_exptl_crystal_density_diffrn 1.314
_exptl_crystal_description plate
_exptl_crystal_F_000 3908
_exptl_crystal_recrystallization_method 'The material was obtained from a mixture of methanol and DCM'
_exptl_crystal_size_max 0.319
_exptl_crystal_size_mid 0.28
_exptl_crystal_size_min 0.041
_refine_diff_density_max 1.928
_refine_diff_density_min -1.148
_refine_diff_density_rms 0.138
_refine_ls_extinction_method none
_refine_ls_goodness_of_fit_ref 1.048
_refine_ls_hydrogen_treatment constr
_refine_ls_matrix_type full
_refine_ls_number_parameters 1228
_refine_ls_number_reflns 21622
_refine_ls_number_restraints 3508
_refine_ls_restrained_S_all 1.043
_refine_ls_R_factor_all 0.1022
_refine_ls_R_factor_gt 0.0872
_refine_ls_shift/su_max 0.002
_refine_ls_shift/su_mean 0.000
_refine_ls_structure_factor_coef Fsqd
_refine_ls_weighting_details 'w=1/[\s^2^(Fo^2^)+(0.1460P)^2^+35.4756P] where P=(Fo^2^+2Fc^2^)/3'
_refine_ls_weighting_scheme calc
_refine_ls_wR_factor_gt 0.2518
_refine_ls_wR_factor_ref 0.2681
_reflns_Friedel_coverage 0.000
_reflns_number_gt 17246
_reflns_number_total 21622
_reflns_threshold_expression 'I > 2\s(I)'
_cod_data_source_file c8sc03762k2.cif
_cod_data_source_block P1Tb
_cod_depositor_comments 'Adding full bibliography for 1550065--1550077.cif.'
_cod_original_formula_sum 'C88.50 H130 Cl3 Co N4 O9 P3 Si2 Tb'
_cod_database_code 1550076
_shelx_shelxl_version_number 2014/7
_chemical_oxdiff_formula 'C55H83 (C14H21)2 Co N4 O9 P3 Si2 Tb'
_chemical_oxdiff_usercomment Tb-Por
_shelx_space_group_comment
;
The symmetry employed for this shelxl refinement is uniquely defined
by the following loop, which should always be used as a source of
symmetry information in preference to the above space-group names.
They are only intended as comments.
;
_shelx_estimated_absorpt_t_max 0.955
_shelx_estimated_absorpt_t_min 0.714
_reflns_odcompleteness_completeness 99.91
_reflns_odcompleteness_iscentric 1
_reflns_odcompleteness_theta 27.42
_olex2_refinement_description
;
1. Fixed Uiso
 At 1.2 times of:
  All C(H) groups, All C(H,H) groups
 At 1.5 times of:
  All C(H,H,H) groups
2. Restrained distances
 O206-C205 = O207-C207 = O208-C209 = O209-C211 = O204-C201 = O205-C203
 1.45 with sigma of 0.04
 Si1-C23 \\sim Si1-C26 \\sim Si1-C29 \\sim Si2-C40 \\sim Si2-C34 \\sim Si2-C37
 with sigma of 0.02
 C25-C24 \\sim C27-C28 \\sim C30-C31 \\sim C35-C36 \\sim C38-C39 \\sim C41-C42
 with sigma of 0.02
 C31-C29 \\sim C29-C30 \\sim C28-C26 \\sim C26-C27 \\sim C25-C23 \\sim C23-C24
 with sigma of 0.02
 C35-C34 \\sim C34-C36 \\sim C41-C40 \\sim C40-C42 \\sim C39-C37 \\sim C37-C38
 with sigma of 0.02
 C39-Si2 \\sim Si2-C38 \\sim C42-Si2 \\sim Si2-C41 \\sim C36-Si2 \\sim Si2-C35
 with sigma of 0.02
 C30-Si1 \\sim Si1-C31 \\sim C24-Si1 \\sim Si1-C25 \\sim C28-Si1 \\sim Si1-C27
 with sigma of 0.02
 C68-C61 \\sim C61-C69 \\sim C61-C70 \\sim C65-C59 \\sim C59-C66 \\sim C59-C64
 with sigma of 0.02
 C50-C45 \\sim C45-C51 \\sim C45-C52 \\sim C56-C47 \\sim C47-C55 \\sim C47-C54
 with sigma of 0.02
 C63-C59 \\sim C67-C61 \\sim C49-C45 \\sim C53-C47
 with sigma of 0.02
 C59-C64 \\sim C59-C65 \\sim C59-C66 \\sim C64-C65 \\sim C65-C66
 with sigma of 0.04
 C63-C59 \\sim C63-C64 \\sim C63-C65 \\sim C63-C66
 with sigma of 0.02
 C61-C68 \\sim C61-C69 \\sim C68-C70 \\sim C69-C70
 with sigma of 0.04
 C67-C61 \\sim C67-C68 \\sim C67-C69 \\sim C67-C70
 with sigma of 0.02
 C45-C50 \\sim C45-C51 \\sim C45-C52 \\sim C50-C51 \\sim C50-C52 \\sim C51-C52
 with sigma of 0.04
 C49-C45 \\sim C49-C50 \\sim C49-C51 \\sim C49-C52
 with sigma of 0.02
 C47-C54 \\sim C47-C55 \\sim C47-C56 \\sim C54-C55 \\sim C54-C56 \\sim C55-C56
 with sigma of 0.04
 C53-C47 \\sim C53-C54 \\sim C53-C55 \\sim C53-C56
 with sigma of 0.02
 O106-C105 \\sim O107-C107 \\sim O108-C109 \\sim O109-C111 \\sim O104-C101
\\sim O105-C103
 with sigma of 0.02
 C106-C105 \\sim C108-C107 \\sim C110-C109 \\sim C112-C111 \\sim C102-C101
\\sim C104-C103
 with sigma of 0.02
 P102-O107 \\sim P102-O106 \\sim P103-O108 \\sim P103-O109 \\sim P101-O104
\\sim P101-O105
 with sigma of 0.02
 C106-O106 \\sim C108-O107 \\sim C110-O108 \\sim O109-C112 \\sim O104-C102
\\sim O105-C104
 with sigma of 0.02
 P102-O102 \\sim P103-O103 \\sim P101-O101
 with sigma of 0.02
 O104-O105 \\sim O106-O107 \\sim O108-O109
 with sigma of 0.02
 O206-C205 \\sim O207-C207 \\sim O208-C209 \\sim O209-C211 \\sim O204-C201
\\sim O205-C203
 with sigma of 0.02
 C206-C205 \\sim C208-C207 \\sim C210-C209 \\sim C212-C211 \\sim C202-C201
\\sim C204-C203
 with sigma of 0.02
 P202-O207 \\sim P202-O206 \\sim P203-O208 \\sim P203-O209 \\sim P201-O204
\\sim P201-O205
 with sigma of 0.02
 C206-O206 \\sim C208-O207 \\sim C210-O208 \\sim O209-C212 \\sim O204-C202
\\sim O205-C204
 with sigma of 0.02
 P202-O202 \\sim P203-O203 \\sim P201-O201
 with sigma of 0.02
 O204-O205 \\sim O206-O207 \\sim O208-O209
 with sigma of 0.02
 Co2-C222 \\sim Co2-C221 \\sim Co2-C223 \\sim Co2-C225 \\sim Co2-C224
 with sigma of 0.02
3. Uiso/Uaniso restraints and constraints
All non-hydrogen atoms have similar U: within 2A with sigma of 0.04 and sigma
for terminal atoms of 0.08
4. Rigid body (RIGU) restrains
 All non-hydrogen atoms
 with sigma for 1-2 distances of 0.004 and sigma for 1-3 distances of 0.004
5. Same fragment restrains
{P101, P102, P103, O101, O102, O103, O104, O105, O106, O107, O108, O109, C101,
C102, C103, C104, C105, C106, C107, C108, C109, C110, C111, C112} sigma for
1-2: 0.02, 1-3: 0.04
as
{P201, P202, P203, O201, O202, O203, O204, O205, O206, O207, O208, O209, C201,
C202, C203, C204, C205, C206, C207, C208, C209, C210, C211, C212}
6. Others
 Sof(Tb2)=1-FVAR(1)
 Sof(Tb1)=FVAR(1)
 Sof(Co2)=Sof(C221)=Sof(H221)=Sof(C222)=Sof(H222)=Sof(C223)=Sof(H223)=
 Sof(C224)=Sof(H224)=Sof(C225)=Sof(H225)=1-FVAR(2)
 Sof(Co1)=Sof(C121)=Sof(H121)=Sof(C122)=Sof(H122)=Sof(C123)=Sof(H123)=
 Sof(C124)=Sof(H124)=Sof(C125)=Sof(H125)=FVAR(2)
 Sof(P201)=Sof(P202)=Sof(P203)=Sof(O201)=Sof(O202)=Sof(O203)=Sof(O204)=
 Sof(O205)=Sof(O206)=Sof(O207)=Sof(O208)=Sof(O209)=Sof(C201)=Sof(H20A)=
 Sof(H20B)=Sof(C202)=Sof(H20C)=Sof(H20D)=Sof(H20E)=Sof(C203)=Sof(H20F)=
 Sof(H20G)=Sof(C204)=Sof(H20H)=Sof(H20I)=Sof(H20J)=Sof(C205)=Sof(H20K)=
 Sof(H20L)=Sof(C206)=Sof(H20M)=Sof(H20N)=Sof(H20O)=Sof(C207)=Sof(H20P)=
 Sof(H20Q)=Sof(C208)=Sof(H20R)=Sof(H20S)=Sof(H20T)=Sof(C209)=Sof(H20U)=
 Sof(H20V)=Sof(C210)=Sof(H21A)=Sof(H21B)=Sof(H21C)=Sof(C211)=Sof(H21D)=
 Sof(H21E)=Sof(C212)=Sof(H21F)=Sof(H21G)=Sof(H21H)=1-FVAR(3)
 Sof(P101)=Sof(P102)=Sof(P103)=Sof(O101)=Sof(O102)=Sof(O103)=Sof(O104)=
 Sof(O105)=Sof(O106)=Sof(O107)=Sof(O108)=Sof(O109)=Sof(C101)=Sof(H10A)=
 Sof(H10B)=Sof(C102)=Sof(H10C)=Sof(H10D)=Sof(H10E)=Sof(C103)=Sof(H10F)=
 Sof(H10G)=Sof(C104)=Sof(H10H)=Sof(H10I)=Sof(H10J)=Sof(C105)=Sof(H10K)=
 Sof(H10L)=Sof(C106)=Sof(H10M)=Sof(H10N)=Sof(H10O)=Sof(C107)=Sof(H10P)=
 Sof(H10Q)=Sof(C108)=Sof(H10R)=Sof(H10S)=Sof(H10T)=Sof(C109)=Sof(H10U)=
 Sof(H10V)=Sof(C110)=Sof(H11A)=Sof(H11B)=Sof(H11C)=Sof(C111)=Sof(H11D)=
 Sof(H11E)=Sof(C112)=Sof(H11F)=Sof(H11G)=Sof(H11H)=FVAR(3)
7.a Ternary CH refined with riding coordinates:
 C23(H23), C26(H26), C29(H29), C34(H34), C37(H37), C40(H40)
7.b Secondary CH2 refined with riding coordinates:
 C101(H10A,H10B), C103(H10F,H10G), C105(H10K,H10L), C107(H10P,H10Q), C109(H10U,
 H10V), C111(H11D,H11E), C201(H20A,H20B), C203(H20F,H20G), C205(H20K,H20L),
 C207(H20P,H20Q), C209(H20U,H20V), C211(H21D,H21E)
7.c Me refined with riding coordinates:
 C24(H24A,H24B,H24C), C25(H25A,H25B,H25C), C27(H27A,H27B,H27C), C28(H28A,H28B,
 H28C), C30(H30A,H30B,H30C), C31(H31A,H31B,H31C), C35(H35A,H35B,H35C), C36(H36A,
 H36B,H36C), C38(H38A,H38B,H38C), C39(H39A,H39B,H39C), C41(H41A,H41B,H41C),
 C42(H42A,H42B,H42C), C50(H50A,H50B,H50C), C51(H51A,H51B,H51C), C52(H52A,H52B,
 H52C), C54(H54A,H54B,H54C), C55(H55A,H55B,H55C), C56(H56A,H56B,H56C), C64(H64A,
 H64B,H64C), C65(H65A,H65B,H65C), C66(H66A,H66B,H66C), C68(H68A,H68B,H68C),
 C69(H69A,H69B,H69C), C70(H70A,H70B,H70C), C102(H10C,H10D,H10E), C104(H10H,H10I,
 H10J), C106(H10M,H10N,H10O), C108(H10R,H10S,H10T), C110(H11A,H11B,H11C),
 C112(H11F,H11G,H11H), C202(H20C,H20D,H20E), C204(H20H,H20I,H20J), C206(H20M,
 H20N,H20O), C208(H20R,H20S,H20T), C210(H21A,H21B,H21C), C212(H21F,H21G,H21H)
7.d Aromatic/amide H refined with riding coordinates:
 C2(H2), C3(H3), C7(H7), C8(H8), C12(H12), C13(H13), C17(H17), C18(H18),
 C44(H44), C46(H46), C48(H48), C58(H58), C60(H60), C62(H62), C121(H121),
 C122(H122), C123(H123), C124(H124), C125(H125), C221(H221), C222(H222),
 C223(H223), C224(H224), C225(H225)
7.e Fitted pentagon refined as free rotating group:
 C121(C122,C123,C124,C125), C221(C222,C223,C224,C225)
;
_olex2_diffrn_ambient_temperature_device 'Oxford Cryosystems'
_olex2_exptl_crystal_mounting_method 'The crystal was mounted on a MITIGEN holder in perfluoroether oil'
_olex2_submission_original_sample_id Tb-Por
_olex2_submission_special_instructions 'No special instructions were received'
_oxdiff_exptl_absorpt_empirical_details
;
Empirical correction (ABSPACK) includes:
- Absorption correction using spherical harmonics
- Frame scaling
;
_oxdiff_exptl_absorpt_empirical_full_max 1.909
_oxdiff_exptl_absorpt_empirical_full_min 0.399

loop_
_space_group_symop_operation_xyz
'x, y, z'
'-x, y+1/2, -z+1/2'
'-x, -y, -z'
'x, -y-1/2, z-1/2'

loop_
_atom_site_label
_atom_site_type_symbol
_atom_site_fract_x
_atom_site_fract_y
_atom_site_fract_z
_atom_site_U_iso_or_equiv
_atom_site_adp_type
_atom_site_occupancy
_atom_site_site_symmetry_order
_atom_site_calc_flag
_atom_site_refinement_flags_posn
_atom_site_refinement_flags_adp
_atom_site_refinement_flags_occupancy
_atom_site_disorder_assembly
_atom_site_disorder_group
Tb1 Tb 0.26726(3) 0.30225(3) 0.46977(3) 0.04289(18) Uani 0.886(3) 1 d . U P A 3
Tb2 Tb 0.2441(4) 0.2885(3) 0.4554(3) 0.0594(18) Uani 0.114(3) 1 d . U P A 4
Co1 Co 0.27983(6) 0.36064(15) 0.26403(8) 0.0673(5) Uani 0.785(7) 1 d . U P A 3
Co2 Co 0.2852(3) 0.4046(8) 0.2739(4) 0.086(2) Uani 0.215(7) 1 d D U P A 4
Si1 Si 0.50379(10) 0.45872(17) 0.7097(2) 0.1038(10) Uani 1 1 d D U . . .
Si2 Si 0.02353(9) 0.1121(3) 0.3236(2) 0.1209(12) Uani 1 1 d D U . . .
N1 N 0.2876(2) 0.3901(3) 0.5731(3) 0.0533(11) Uani 1 1 d . U . . .
N2 N 0.2001(2) 0.3270(4) 0.5012(3) 0.0584(12) Uani 1 1 d . U . . .
N3 N 0.2376(2) 0.1660(3) 0.4834(3) 0.0545(11) Uani 1 1 d . U . . .
N4 N 0.32635(19) 0.2304(3) 0.5521(3) 0.0541(11) Uani 1 1 d . U . . .
C1 C 0.3315(2) 0.4084(4) 0.6085(4) 0.0568(13) Uani 1 1 d . U . . .
C2 C 0.3354(3) 0.4905(4) 0.6392(4) 0.0616(15) Uani 1 1 d . U . . .
H2 H 0.3618 0.5181 0.6654 0.074 Uiso 1 1 calc R . . . .
C3 C 0.2939(3) 0.5196(4) 0.6231(4) 0.0648(16) Uani 1 1 d . U . . .
H3 H 0.2857 0.5727 0.6364 0.078 Uiso 1 1 calc R . . . .
C4 C 0.2637(2) 0.4585(4) 0.5829(3) 0.0549(13) Uani 1 1 d . U . . .
C5 C 0.2169(3) 0.4641(4) 0.5577(3) 0.0577(13) Uani 1 1 d . U . . .
C6 C 0.1883(3) 0.4055(4) 0.5220(4) 0.0622(14) Uani 1 1 d . U . . .
C7 C 0.1402(3) 0.4093(6) 0.5021(5) 0.081(2) Uani 1 1 d . U . . .
H7 H 0.1231 0.4547 0.5104 0.098 Uiso 1 1 calc R . . . .
C8 C 0.1240(3) 0.3368(6) 0.4696(6) 0.084(2) Uani 1 1 d . U . . .
H8 H 0.0936 0.3222 0.4499 0.101 Uiso 1 1 calc R . . . .
C9 C 0.1618(3) 0.2862(5) 0.4709(5) 0.0724(18) Uani 1 1 d . U . . .
C10 C 0.1589(3) 0.2035(5) 0.4447(5) 0.0689(17) Uani 1 1 d . U . . .
C11 C 0.1956(3) 0.1473(4) 0.4546(4) 0.0606(14) Uani 1 1 d . U . . .
C12 C 0.1904(3) 0.0600(5) 0.4357(4) 0.0689(17) Uani 1 1 d . U . . .
H12 H 0.1633 0.0317 0.4142 0.083 Uiso 1 1 calc R . . . .
C13 C 0.2308(3) 0.0275(5) 0.4542(4) 0.0682(17) Uani 1 1 d . U . . .
H13 H 0.2379 -0.0287 0.4477 0.082 Uiso 1 1 calc R . . . .
C14 C 0.2617(3) 0.0920(4) 0.4858(4) 0.0609(14) Uani 1 1 d . U . . .
C15 C 0.3077(2) 0.0855(4) 0.5137(3) 0.0547(13) Uani 1 1 d . U . . .
C16 C 0.3387(2) 0.1492(4) 0.5459(4) 0.0544(13) Uani 1 1 d . U . . .
C17 C 0.3846(2) 0.1389(4) 0.5798(4) 0.0633(16) Uani 1 1 d . U . . .
H17 H 0.4008 0.0886 0.5825 0.076 Uiso 1 1 calc R . . . .
C18 C 0.4018(3) 0.2135(4) 0.6080(5) 0.0642(17) Uani 1 1 d . U . . .
H18 H 0.4319 0.2252 0.6334 0.077 Uiso 1 1 calc R . . . .
C19 C 0.3653(2) 0.2704(4) 0.5917(4) 0.0566(14) Uani 1 1 d . U . . .
C20 C 0.3681(3) 0.3544(4) 0.6146(4) 0.0589(14) Uani 1 1 d . U . . .
C21 C 0.4112(3) 0.3861(4) 0.6488(5) 0.0685(17) Uani 1 1 d . U . . .
C22 C 0.4476(3) 0.4146(5) 0.6762(6) 0.081(2) Uani 1 1 d . U . . .
C23 C 0.4972(4) 0.5740(6) 0.6842(7) 0.120(3) Uani 1 1 d D U . . .
H23 H 0.4862 0.5785 0.6305 0.143 Uiso 1 1 calc R . . . .
C24 C 0.5409(4) 0.6206(7) 0.7108(9) 0.146(5) Uani 1 1 d D U . . .
H24A H 0.5629 0.5948 0.6911 0.219 Uiso 1 1 calc R . . . .
H24B H 0.5364 0.6787 0.6950 0.219 Uiso 1 1 calc R . . . .
H24C H 0.5515 0.6186 0.7634 0.219 Uiso 1 1 calc R . . . .
C25 C 0.4640(4) 0.6145(6) 0.7148(10) 0.147(5) Uani 1 1 d D U . . .
H25A H 0.4356 0.5850 0.6980 0.220 Uiso 1 1 calc R . . . .
H25B H 0.4749 0.6125 0.7675 0.220 Uiso 1 1 calc R . . . .
H25C H 0.4598 0.6725 0.6990 0.220 Uiso 1 1 calc R . . . .
C26 C 0.5273(5) 0.4402(8) 0.8087(7) 0.147(4) Uani 1 1 d D U . . .
H26 H 0.5601 0.4359 0.8175 0.177 Uiso 1 1 calc R . . . .
C27 C 0.5215(8) 0.5046(11) 0.8576(8) 0.311(14) Uani 1 1 d D U . . .
H27A H 0.5302 0.5585 0.8426 0.467 Uiso 1 1 calc R . . . .
H27B H 0.4903 0.5067 0.8567 0.467 Uiso 1 1 calc R . . . .
H27C H 0.5402 0.4920 0.9066 0.467 Uiso 1 1 calc R . . . .
C28 C 0.5137(8) 0.3581(9) 0.8332(9) 0.244(11) Uani 1 1 d D U . . .
H28A H 0.5173 0.3139 0.8008 0.366 Uiso 1 1 calc R . . . .
H28B H 0.5323 0.3462 0.8822 0.366 Uiso 1 1 calc R . . . .
H28C H 0.4825 0.3609 0.8324 0.366 Uiso 1 1 calc R . . . .
C29 C 0.5387(5) 0.4036(10) 0.6633(9) 0.191(6) Uani 1 1 d D U . . .
H29 H 0.5679 0.4331 0.6759 0.229 Uiso 1 1 calc R . . . .
C30 C 0.5198(7) 0.4063(15) 0.5824(9) 0.242(9) Uani 1 1 d D U . . .
H30A H 0.5133 0.4640 0.5668 0.363 Uiso 1 1 calc R . . . .
H30B H 0.5415 0.3832 0.5606 0.363 Uiso 1 1 calc R . . . .
H30C H 0.4925 0.3735 0.5675 0.363 Uiso 1 1 calc R . . . .
C31 C 0.5482(10) 0.3153(12) 0.6853(15) 0.307(13) Uani 1 1 d D U . . .
H31A H 0.5605 0.3122 0.7378 0.460 Uiso 1 1 calc R . . . .
H31B H 0.5207 0.2830 0.6698 0.460 Uiso 1 1 calc R . . . .
H31C H 0.5697 0.2927 0.6629 0.460 Uiso 1 1 calc R . . . .
C32 C 0.1157(3) 0.1728(5) 0.4079(5) 0.078(2) Uani 1 1 d . U . . .
C33 C 0.0797(3) 0.1463(7) 0.3761(7) 0.096(3) Uani 1 1 d . U . . .
C34 C 0.0235(7) 0.1301(14) 0.2273(8) 0.234(8) Uani 1 1 d D U . . .
H34 H 0.0517 0.1095 0.2199 0.280 Uiso 1 1 calc R . . . .
C35 C 0.0183(7) 0.2232(13) 0.2130(10) 0.269(11) Uani 1 1 d D U . . .
H35A H 0.0435 0.2526 0.2456 0.403 Uiso 1 1 calc R . . . .
H35B H 0.0172 0.2345 0.1631 0.403 Uiso 1 1 calc R . . . .
H35C H -0.0093 0.2424 0.2212 0.403 Uiso 1 1 calc R . . . .
C36 C -0.0163(10) 0.0882(18) 0.1757(10) 0.339(15) Uani 1 1 d D U . . .
H36A H -0.0141 0.0279 0.1833 0.509 Uiso 1 1 calc R . . . .
H36B H -0.0435 0.1086 0.1842 0.509 Uiso 1 1 calc R . . . .
H36C H -0.0170 0.1008 0.1261 0.509 Uiso 1 1 calc R . . . .
C37 C -0.0148(5) 0.1511(12) 0.3740(12) 0.219(7) Uani 1 1 d D U . . .
H37 H -0.0053 0.1327 0.4253 0.263 Uiso 1 1 calc R . . . .
C38 C -0.0161(8) 0.2476(11) 0.3671(16) 0.321(15) Uani 1 1 d D U . . .
H38A H 0.0135 0.2702 0.3908 0.481 Uiso 1 1 calc R . . . .
H38B H -0.0252 0.2631 0.3161 0.481 Uiso 1 1 calc R . . . .
H38C H -0.0373 0.2701 0.3901 0.481 Uiso 1 1 calc R . . . .
C39 C -0.0624(5) 0.1257(14) 0.3352(15) 0.262(12) Uani 1 1 d D U . . .
H39A H -0.0650 0.0651 0.3366 0.392 Uiso 1 1 calc R . . . .
H39B H -0.0825 0.1513 0.3590 0.392 Uiso 1 1 calc R . . . .
H39C H -0.0703 0.1443 0.2851 0.392 Uiso 1 1 calc R . . . .
C40 C 0.0211(6) -0.0024(8) 0.3311(10) 0.188(6) Uani 1 1 d D U . . .
H40 H -0.0084 -0.0230 0.3008 0.225 Uiso 1 1 calc R . . . .
C41 C 0.0577(5) -0.0457(10) 0.3096(11) 0.213(8) Uani 1 1 d D U . . .
H41A H 0.0552 -0.0324 0.2595 0.320 Uiso 1 1 calc R . . . .
H41B H 0.0866 -0.0269 0.3407 0.320 Uiso 1 1 calc R . . . .
H41C H 0.0550 -0.1059 0.3148 0.320 Uiso 1 1 calc R . . . .
C42 C 0.0285(8) -0.0279(12) 0.4110(11) 0.242(9) Uani 1 1 d D U . . .
H42A H 0.0058 -0.0019 0.4288 0.363 Uiso 1 1 calc R . . . .
H42B H 0.0265 -0.0885 0.4142 0.363 Uiso 1 1 calc R . . . .
H42C H 0.0580 -0.0095 0.4401 0.363 Uiso 1 1 calc R . . . .
C43 C 0.1975(3) 0.5450(4) 0.5739(4) 0.0628(16) Uani 1 1 d . U . . .
C44 C 0.2011(3) 0.5676(5) 0.6432(4) 0.073(2) Uani 1 1 d . U . . .
H44 H 0.2153 0.5307 0.6812 0.087 Uiso 1 1 calc R . . . .
C45 C 0.1847(3) 0.6430(5) 0.6600(4) 0.089(3) Uani 1 1 d D U . . .
C46 C 0.1615(4) 0.6927(5) 0.6015(6) 0.098(3) Uani 1 1 d . U . . .
H46 H 0.1486 0.7430 0.6113 0.117 Uiso 1 1 calc R . . . .
C47 C 0.1564(3) 0.6723(5) 0.5303(4) 0.088(2) Uani 1 1 d D U . . .
C48 C 0.1750(3) 0.5978(5) 0.5183(4) 0.074(2) Uani 1 1 d . U . . .
H48 H 0.1722 0.5820 0.4702 0.089 Uiso 1 1 calc R . . . .
C49 C 0.1901(4) 0.6657(6) 0.7373(5) 0.125(4) Uani 1 1 d D U . . .
C50 C 0.2368(5) 0.6515(9) 0.7837(6) 0.150(5) Uani 1 1 d D U . . .
H50A H 0.2572 0.6853 0.7660 0.225 Uiso 1 1 calc R . . . .
H50B H 0.2393 0.6674 0.8334 0.225 Uiso 1 1 calc R . . . .
H50C H 0.2444 0.5927 0.7822 0.225 Uiso 1 1 calc R . . . .
C51 C 0.1786(6) 0.7556(7) 0.7445(7) 0.173(6) Uani 1 1 d D U . . .
H51A H 0.1974 0.7911 0.7247 0.260 Uiso 1 1 calc R . . . .
H51B H 0.1474 0.7652 0.7180 0.260 Uiso 1 1 calc R . . . .
H51C H 0.1837 0.7690 0.7954 0.260 Uiso 1 1 calc R . . . .
C52 C 0.1613(6) 0.6126(9) 0.7676(7) 0.168(5) Uani 1 1 d D U . . .
H52A H 0.1302 0.6196 0.7390 0.252 Uiso 1 1 calc R . . . .
H52B H 0.1699 0.5542 0.7663 0.252 Uiso 1 1 calc R . . . .
H52C H 0.1649 0.6290 0.8175 0.252 Uiso 1 1 calc R . . . .
C53 C 0.1303(3) 0.7287(6) 0.4710(5) 0.113(3) Uani 1 1 d D U . . .
C54 C 0.1522(5) 0.8121(7) 0.4750(9) 0.153(5) Uani 1 1 d D U . . .
H54A H 0.1826 0.8049 0.4728 0.230 Uiso 1 1 calc R . . . .
H54B H 0.1354 0.8466 0.4346 0.230 Uiso 1 1 calc R . . . .
H54C H 0.1529 0.8393 0.5204 0.230 Uiso 1 1 calc R . . . .
C55 C 0.0837(4) 0.7413(10) 0.4745(8) 0.145(5) Uani 1 1 d D U . . .
H55A H 0.0690 0.6873 0.4719 0.218 Uiso 1 1 calc R . . . .
H55B H 0.0847 0.7688 0.5199 0.218 Uiso 1 1 calc R . . . .
H55C H 0.0672 0.7761 0.4341 0.218 Uiso 1 1 calc R . . . .
C56 C 0.1266(5) 0.6938(8) 0.3976(5) 0.151(5) Uani 1 1 d D U . . .
H56A H 0.1125 0.6391 0.3926 0.227 Uiso 1 1 calc R . . . .
H56B H 0.1087 0.7313 0.3606 0.227 Uiso 1 1 calc R . . . .
H56C H 0.1564 0.6884 0.3919 0.227 Uiso 1 1 calc R . . . .
C57 C 0.3266(3) 0.0016(4) 0.5116(5) 0.0685(18) Uani 1 1 d . U . . .
C58 C 0.3537(3) -0.0108(6) 0.4673(6) 0.102(3) Uani 1 1 d . U . . .
H58 H 0.3603 0.0342 0.4406 0.123 Uiso 1 1 calc R . . . .
C59 C 0.3712(4) -0.0904(8) 0.4624(8) 0.145(4) Uani 1 1 d D U . . .
C60 C 0.3593(4) -0.1548(6) 0.5040(9) 0.133(4) Uani 1 1 d . U . . .
H60 H 0.3714 -0.2086 0.5025 0.159 Uiso 1 1 calc R . . . .
C61 C 0.3308(3) -0.1438(4) 0.5468(6) 0.107(3) Uani 1 1 d D U . . .
C62 C 0.3152(3) -0.0633(4) 0.5495(5) 0.0697(18) Uani 1 1 d . U . . .
H62 H 0.2961 -0.0525 0.5781 0.084 Uiso 1 1 calc R . . . .
C63 C 0.4003(5) -0.1098(10) 0.4146(9) 0.210(6) Uani 1 1 d D U . . .
C64 C 0.3737(7) -0.1430(16) 0.3433(10) 0.282(10) Uani 1 1 d D U . . .
H64A H 0.3608 -0.1966 0.3500 0.423 Uiso 1 1 calc R . . . .
H64B H 0.3499 -0.1038 0.3206 0.423 Uiso 1 1 calc R . . . .
H64C H 0.3930 -0.1504 0.3124 0.423 Uiso 1 1 calc R . . . .
C65 C 0.4373(6) -0.1681(15) 0.4508(13) 0.290(10) Uani 1 1 d D U . . .
H65A H 0.4251 -0.2172 0.4678 0.435 Uiso 1 1 calc R . . . .
H65B H 0.4529 -0.1852 0.4165 0.435 Uiso 1 1 calc R . . . .
H65C H 0.4581 -0.1400 0.4918 0.435 Uiso 1 1 calc R . . . .
C66 C 0.4144(7) -0.0321(11) 0.3860(12) 0.278(9) Uani 1 1 d D U . . .
H66A H 0.4332 0.0007 0.4259 0.417 Uiso 1 1 calc R . . . .
H66B H 0.4312 -0.0463 0.3526 0.417 Uiso 1 1 calc R . . . .
H66C H 0.3881 0.0003 0.3607 0.417 Uiso 1 1 calc R . . . .
C67 C 0.3159(4) -0.2165(6) 0.5818(7) 0.141(4) Uani 1 1 d D U . . .
C68 C 0.2801(5) -0.2647(9) 0.5255(8) 0.163(6) Uani 1 1 d D U . . .
H68A H 0.2564 -0.2266 0.5001 0.244 Uiso 1 1 calc R . . . .
H68B H 0.2932 -0.2906 0.4910 0.244 Uiso 1 1 calc R . . . .
H68C H 0.2678 -0.3079 0.5494 0.244 Uiso 1 1 calc R . . . .
C69 C 0.3534(5) -0.2707(8) 0.6231(11) 0.194(7) Uani 1 1 d D U . . .
H69A H 0.3417 -0.3169 0.6447 0.290 Uiso 1 1 calc R . . . .
H69B H 0.3692 -0.2925 0.5906 0.290 Uiso 1 1 calc R . . . .
H69C H 0.3740 -0.2380 0.6612 0.290 Uiso 1 1 calc R . . . .
C70 C 0.2925(7) -0.1905(9) 0.6357(10) 0.210(7) Uani 1 1 d D U . . .
H70A H 0.2673 -0.1545 0.6121 0.316 Uiso 1 1 calc R . . . .
H70B H 0.2817 -0.2400 0.6547 0.316 Uiso 1 1 calc R . . . .
H70C H 0.3132 -0.1602 0.6753 0.316 Uiso 1 1 calc R . . . .
P101 P 0.29705(13) 0.44625(19) 0.35549(16) 0.0786(9) Uani 0.706(3) 1 d D U P A 1
P102 P 0.21846(11) 0.3299(2) 0.28457(14) 0.0702(8) Uani 0.706(3) 1 d D U P A 1
P103 P 0.31702(10) 0.26347(19) 0.33244(15) 0.0648(7) Uani 0.706(3) 1 d D U P A 1
O101 O 0.2900(3) 0.4202(4) 0.4255(4) 0.075(2) Uani 0.706(3) 1 d D U P A 1
O102 O 0.2168(2) 0.3077(5) 0.3578(3) 0.0708(19) Uani 0.706(3) 1 d D U P A 1
O103 O 0.3056(3) 0.2450(4) 0.4003(4) 0.0669(17) Uani 0.706(3) 1 d D U P A 1
O104 O 0.3462(3) 0.4796(7) 0.3734(5) 0.103(3) Uani 0.706(3) 1 d D U P A 1
O105 O 0.2704(4) 0.5293(6) 0.3225(6) 0.125(3) Uani 0.706(3) 1 d D U P A 1
O106 O 0.1855(3) 0.4037(6) 0.2582(5) 0.094(2) Uani 0.706(3) 1 d D U P A 1
O107 O 0.1952(3) 0.2583(6) 0.2303(6) 0.091(3) Uani 0.706(3) 1 d D U P A 1
O108 O 0.3172(3) 0.1773(5) 0.2906(5) 0.081(2) Uani 0.706(3) 1 d D U P A 1
O109 O 0.3687(3) 0.2852(7) 0.3563(5) 0.093(2) Uani 0.706(3) 1 d D U P A 1
C101 C 0.3802(7) 0.4583(14) 0.4389(8) 0.127(5) Uani 0.706(3) 1 d D U P A 1
H10A H 0.4086 0.4478 0.4284 0.153 Uiso 0.706(3) 1 calc R . P A 1
H10B H 0.3717 0.4071 0.4598 0.153 Uiso 0.706(3) 1 calc R . P A 1
C102 C 0.3858(9) 0.5268(19) 0.4904(10) 0.154(8) Uani 0.706(3) 1 d D U P A 1
H10C H 0.4089 0.5124 0.5349 0.231 Uiso 0.706(3) 1 calc R . P A 1
H10D H 0.3945 0.5772 0.4698 0.231 Uiso 0.706(3) 1 calc R . P A 1
H10E H 0.3577 0.5366 0.5010 0.231 Uiso 0.706(3) 1 calc R . P A 1
C103 C 0.2746(8) 0.6007(8) 0.3688(8) 0.134(5) Uani 0.706(3) 1 d D U P A 1
H10F H 0.2870 0.5837 0.4198 0.161 Uiso 0.706(3) 1 calc R . P A 1
H10G H 0.2451 0.6261 0.3625 0.161 Uiso 0.706(3) 1 calc R . P A 1
C104 C 0.3044(9) 0.6612(11) 0.3500(12) 0.169(8) Uani 0.706(3) 1 d D U P A 1
H10H H 0.3076 0.7101 0.3811 0.254 Uiso 0.706(3) 1 calc R . P A 1
H10I H 0.3336 0.6357 0.3568 0.254 Uiso 0.706(3) 1 calc R . P A 1
H10J H 0.2919 0.6780 0.2997 0.254 Uiso 0.706(3) 1 calc R . P A 1
C105 C 0.1690(7) 0.4518(13) 0.3080(10) 0.148(6) Uani 0.706(3) 1 d D U P A 1
H10K H 0.1692 0.5117 0.2965 0.177 Uiso 0.706(3) 1 calc R . P A 1
H10L H 0.1883 0.4432 0.3578 0.177 Uiso 0.706(3) 1 calc R . P A 1
C106 C 0.1240(6) 0.4249(17) 0.3018(13) 0.171(8) Uani 0.706(3) 1 d D U P A 1
H10M H 0.1125 0.4569 0.3351 0.257 Uiso 0.706(3) 1 calc R . P A 1
H10N H 0.1051 0.4339 0.2524 0.257 Uiso 0.706(3) 1 calc R . P A 1
H10O H 0.1242 0.3656 0.3135 0.257 Uiso 0.706(3) 1 calc R . P A 1
C107 C 0.1562(5) 0.2181(10) 0.2354(8) 0.095(4) Uani 0.706(3) 1 d D U P A 1
H10P H 0.1319 0.2590 0.2288 0.115 Uiso 0.706(3) 1 calc R . P A 1
H10Q H 0.1618 0.1923 0.2835 0.115 Uiso 0.706(3) 1 calc R . P A 1
C108 C 0.1432(6) 0.1533(12) 0.1787(10) 0.126(6) Uani 0.706(3) 1 d D U P A 1
H10R H 0.1163 0.1251 0.1817 0.189 Uiso 0.706(3) 1 calc R . P A 1
H10S H 0.1375 0.1793 0.1313 0.189 Uiso 0.706(3) 1 calc R . P A 1
H10T H 0.1673 0.1128 0.1858 0.189 Uiso 0.706(3) 1 calc R . P A 1
C109 C 0.2786(5) 0.1311(10) 0.2580(7) 0.103(4) Uani 0.706(3) 1 d D U P A 1
H10U H 0.2843 0.0933 0.2217 0.124 Uiso 0.706(3) 1 calc R . P A 1
H10V H 0.2545 0.1695 0.2329 0.124 Uiso 0.706(3) 1 calc R . P A 1
C110 C 0.2642(7) 0.0822(14) 0.3102(9) 0.147(8) Uani 0.706(3) 1 d D U P A 1
H11A H 0.2373 0.0512 0.2853 0.220 Uiso 0.706(3) 1 calc R . P A 1
H11B H 0.2877 0.0433 0.3346 0.220 Uiso 0.706(3) 1 calc R . P A 1
H11C H 0.2579 0.1195 0.3458 0.220 Uiso 0.706(3) 1 calc R . P A 1
C111 C 0.3990(5) 0.2253(10) 0.3958(9) 0.114(4) Uani 0.706(3) 1 d D U P A 1
H11D H 0.4088 0.1899 0.3619 0.136 Uiso 0.706(3) 1 calc R . P A 1
H11E H 0.3837 0.1893 0.4222 0.136 Uiso 0.706(3) 1 calc R . P A 1
C112 C 0.4374(4) 0.2622(15) 0.4465(9) 0.132(6) Uani 0.706(3) 1 d D U P A 1
H11F H 0.4573 0.2182 0.4723 0.198 Uiso 0.706(3) 1 calc R . P A 1
H11G H 0.4531 0.2970 0.4206 0.198 Uiso 0.706(3) 1 calc R . P A 1
H11H H 0.4280 0.2964 0.4809 0.198 Uiso 0.706(3) 1 calc R . P A 1
P201 P 0.2442(4) 0.4519(7) 0.3308(5) 0.123(3) Uani 0.294(3) 1 d D U P A 2
P202 P 0.2523(4) 0.2669(7) 0.2821(5) 0.121(3) Uani 0.294(3) 1 d D U P A 2
P203 P 0.3331(3) 0.3782(6) 0.3650(5) 0.097(2) Uani 0.294(3) 1 d D U P A 2
O201 O 0.2467(8) 0.4222(12) 0.4052(8) 0.094(4) Uani 0.294(3) 1 d D U P A 2
O202 O 0.2441(8) 0.2531(14) 0.3539(8) 0.101(4) Uani 0.294(3) 1 d D U P A 2
O203 O 0.3259(7) 0.3281(14) 0.4262(10) 0.099(4) Uani 0.294(3) 1 d D U P A 2
O204 O 0.2733(9) 0.5344(13) 0.3448(15) 0.142(6) Uani 0.294(3) 1 d D U P A 2
O205 O 0.1998(6) 0.4787(19) 0.2777(11) 0.135(6) Uani 0.294(3) 1 d D U P A 2
O206 O 0.2063(7) 0.2297(18) 0.2331(16) 0.135(6) Uani 0.294(3) 1 d D U P A 2
O207 O 0.2858(8) 0.1975(13) 0.2729(16) 0.131(6) Uani 0.294(3) 1 d D U P A 2
O208 O 0.3740(7) 0.3363(14) 0.3467(15) 0.113(5) Uani 0.294(3) 1 d D U P A 2
O209 O 0.3530(10) 0.4667(12) 0.3939(14) 0.109(6) Uani 0.294(3) 1 d D U P A 2
C201 C 0.2709(11) 0.594(2) 0.399(2) 0.154(9) Uani 0.294(3) 1 d D U P A 2
H20A H 0.2826 0.6488 0.3898 0.185 Uiso 0.294(3) 1 calc R . P A 2
H20B H 0.2883 0.5749 0.4475 0.185 Uiso 0.294(3) 1 calc R . P A 2
C202 C 0.2240(11) 0.601(2) 0.3941(18) 0.174(14) Uani 0.294(3) 1 d D U P A 2
H20C H 0.2203 0.6407 0.4299 0.262 Uiso 0.294(3) 1 calc R . P A 2
H20D H 0.2072 0.6197 0.3459 0.262 Uiso 0.294(3) 1 calc R . P A 2
H20E H 0.2129 0.5463 0.4033 0.262 Uiso 0.294(3) 1 calc R . P A 2
C203 C 0.1569(10) 0.456(2) 0.285(3) 0.156(9) Uani 0.294(3) 1 d D U P A 2
H20F H 0.1604 0.4176 0.3257 0.187 Uiso 0.294(3) 1 calc R . P A 2
H20G H 0.1382 0.4297 0.2405 0.187 Uiso 0.294(3) 1 calc R . P A 2
C204 C 0.1366(12) 0.534(3) 0.2982(19) 0.191(15) Uani 0.294(3) 1 d D U P A 2
H20H H 0.1073 0.5224 0.3036 0.286 Uiso 0.294(3) 1 calc R . P A 2
H20I H 0.1555 0.5598 0.3423 0.286 Uiso 0.294(3) 1 calc R . P A 2
H20J H 0.1335 0.5718 0.2575 0.286 Uiso 0.294(3) 1 calc R . P A 2
C205 C 0.2015(11) 0.1411(18) 0.239(3) 0.154(10) Uani 0.294(3) 1 d D U P A 2
H20K H 0.2200 0.1213 0.2868 0.184 Uiso 0.294(3) 1 calc R . P A 2
H20L H 0.2108 0.1118 0.2014 0.184 Uiso 0.294(3) 1 calc R . P A 2
C206 C 0.1544(11) 0.126(2) 0.230(4) 0.175(16) Uani 0.294(3) 1 d D U P A 2
H20M H 0.1496 0.0660 0.2342 0.263 Uiso 0.294(3) 1 calc R . P A 2
H20N H 0.1457 0.1552 0.2681 0.263 Uiso 0.294(3) 1 calc R . P A 2
H20O H 0.1366 0.1457 0.1831 0.263 Uiso 0.294(3) 1 calc R . P A 2
C207 C 0.2782(13) 0.1155(17) 0.298(3) 0.136(9) Uani 0.294(3) 1 d D U P A 2
H20P H 0.2726 0.1193 0.3450 0.164 Uiso 0.294(3) 1 calc R . P A 2
H20Q H 0.2521 0.0894 0.2630 0.164 Uiso 0.294(3) 1 calc R . P A 2
C208 C 0.3175(15) 0.067(2) 0.3038(17) 0.156(12) Uani 0.294(3) 1 d D U P A 2
H20R H 0.3135 0.0108 0.3205 0.233 Uiso 0.294(3) 1 calc R . P A 2
H20S H 0.3227 0.0634 0.2567 0.233 Uiso 0.294(3) 1 calc R . P A 2
H20T H 0.3431 0.0932 0.3383 0.233 Uiso 0.294(3) 1 calc R . P A 2
C209 C 0.3628(11) 0.2545(16) 0.3149(19) 0.107(7) Uani 0.294(3) 1 d D U P A 2
H20U H 0.3367 0.2318 0.3272 0.128 Uiso 0.294(3) 1 calc R . P A 2
H20V H 0.3554 0.2579 0.2619 0.128 Uiso 0.294(3) 1 calc R . P A 2
C210 C 0.4011(12) 0.2016(15) 0.344(3) 0.175(19) Uani 0.294(3) 1 d D U P A 2
H21A H 0.3946 0.1457 0.3234 0.262 Uiso 0.294(3) 1 calc R . P A 2
H21B H 0.4266 0.2246 0.3312 0.262 Uiso 0.294(3) 1 calc R . P A 2
H21C H 0.4080 0.1987 0.3962 0.262 Uiso 0.294(3) 1 calc R . P A 2
C211 C 0.3881(15) 0.465(3) 0.461(2) 0.119(9) Uani 0.294(3) 1 d D U P A 2
H21D H 0.4173 0.4715 0.4523 0.142 Uiso 0.294(3) 1 calc R . P A 2
H21E H 0.3879 0.4120 0.4863 0.142 Uiso 0.294(3) 1 calc R . P A 2
C212 C 0.380(3) 0.535(5) 0.504(3) 0.18(2) Uani 0.294(3) 1 d D U P A 2
H21F H 0.4037 0.5357 0.5506 0.273 Uiso 0.294(3) 1 calc R . P A 2
H21G H 0.3807 0.5870 0.4788 0.273 Uiso 0.294(3) 1 calc R . P A 2
H21H H 0.3514 0.5278 0.5127 0.273 Uiso 0.294(3) 1 calc R . P A 2
C121 C 0.2611(3) 0.4425(6) 0.1762(4) 0.103(3) Uani 0.785(7) 1 d . U P A 3
H121 H 0.2418 0.4889 0.1718 0.123 Uiso 0.785(7) 1 calc R . P A 3
C122 C 0.3079(4) 0.4432(5) 0.2078(5) 0.095(3) Uani 0.785(7) 1 d G U P A 3
H122 H 0.3254 0.4900 0.2282 0.114 Uiso 0.785(7) 1 calc R . P A 3
C123 C 0.3239(3) 0.3614(6) 0.2035(4) 0.095(3) Uani 0.785(7) 1 d G U P A 3
H123 H 0.3539 0.3440 0.2206 0.114 Uiso 0.785(7) 1 calc R . P A 3
C124 C 0.2869(4) 0.3103(4) 0.1693(4) 0.100(3) Uani 0.785(7) 1 d G U P A 3
H124 H 0.2880 0.2526 0.1594 0.120 Uiso 0.785(7) 1 calc R . P A 3
C125 C 0.2482(3) 0.3604(7) 0.1524(4) 0.103(3) Uani 0.785(7) 1 d G U P A 3
H125 H 0.2187 0.3421 0.1293 0.124 Uiso 0.785(7) 1 calc R . P A 3
C221 C 0.2827(13) 0.5035(12) 0.2089(16) 0.101(5) Uani 0.215(7) 1 d D U P A 4
H221 H 0.2782 0.5598 0.2197 0.122 Uiso 0.215(7) 1 calc R . P A 4
C222 C 0.3244(9) 0.463(2) 0.2232(19) 0.101(5) Uani 0.215(7) 1 d DG U P A 4
H222 H 0.3526 0.4869 0.2453 0.122 Uiso 0.215(7) 1 calc R . P A 4
C223 C 0.3164(11) 0.3795(18) 0.1987(14) 0.095(5) Uani 0.215(7) 1 d DG U P A 4
H223 H 0.3384 0.3382 0.2015 0.114 Uiso 0.215(7) 1 calc R . P A 4
C224 C 0.2698(13) 0.3688(16) 0.1692(12) 0.103(5) Uani 0.215(7) 1 d DG U P A 4
H224 H 0.2552 0.3190 0.1488 0.124 Uiso 0.215(7) 1 calc R . P A 4
C225 C 0.2490(9) 0.445(2) 0.1755(14) 0.104(5) Uani 0.215(7) 1 d DG U P A 4
H225 H 0.2180 0.4560 0.1600 0.125 Uiso 0.215(7) 1 calc R . P A 4

loop_
_atom_site_aniso_label
_atom_site_aniso_U_11
_atom_site_aniso_U_22
_atom_site_aniso_U_33
_atom_site_aniso_U_23
_atom_site_aniso_U_13
_atom_site_aniso_U_12
Tb1 0.0642(4) 0.0341(2) 0.0406(2) -0.00172(14) 0.0312(2) 0.00007(19)
Tb2 0.109(5) 0.0365(16) 0.0407(16) 0.0047(11) 0.035(2) 0.004(2)
Co1 0.1111(11) 0.0579(11) 0.0494(7) -0.0064(6) 0.0490(7) -0.0125(8)
Co2 0.136(4) 0.084(4) 0.056(3) 0.013(3) 0.054(3) 0.007(3)
Si1 0.0871(16) 0.0720(15) 0.164(3) -0.0433(17) 0.0551(18) -0.0189(13)
Si2 0.0649(15) 0.128(3) 0.154(3) 0.013(2) 0.0079(17) 0.0004(16)
N1 0.092(3) 0.031(2) 0.051(2) 0.0037(17) 0.042(2) 0.005(2)
N2 0.080(3) 0.050(3) 0.055(3) 0.001(2) 0.037(2) 0.009(2)
N3 0.080(3) 0.044(2) 0.048(3) -0.0072(19) 0.032(2) 0.002(2)
N4 0.081(3) 0.034(2) 0.057(3) -0.0006(19) 0.037(2) -0.0003(19)
C1 0.087(3) 0.034(2) 0.063(3) 0.001(2) 0.042(3) -0.007(2)
C2 0.093(4) 0.033(3) 0.068(4) 0.001(2) 0.038(3) -0.002(3)
C3 0.102(4) 0.036(3) 0.070(4) 0.006(3) 0.045(3) 0.001(3)
C4 0.092(3) 0.035(2) 0.050(3) 0.007(2) 0.040(3) 0.010(2)
C5 0.093(3) 0.046(3) 0.047(3) 0.006(2) 0.041(3) 0.013(2)
C6 0.087(4) 0.055(3) 0.058(3) 0.002(2) 0.042(3) 0.013(3)
C7 0.089(4) 0.077(4) 0.093(5) -0.008(4) 0.049(4) 0.015(3)
C8 0.077(4) 0.084(5) 0.101(6) -0.007(4) 0.042(4) 0.008(3)
C9 0.085(4) 0.067(3) 0.081(5) -0.004(3) 0.048(3) 0.002(3)
C10 0.077(4) 0.066(4) 0.071(4) -0.001(3) 0.034(3) -0.002(3)
C11 0.080(3) 0.053(3) 0.056(3) -0.005(2) 0.032(3) -0.003(2)
C12 0.085(4) 0.055(3) 0.066(4) -0.009(3) 0.021(3) -0.003(3)
C13 0.091(4) 0.052(3) 0.062(4) -0.011(3) 0.024(3) 0.000(3)
C14 0.089(3) 0.053(3) 0.048(3) -0.005(2) 0.031(3) 0.000(2)
C15 0.086(3) 0.036(3) 0.053(3) -0.003(2) 0.038(3) 0.006(2)
C16 0.081(3) 0.035(2) 0.061(3) 0.000(2) 0.042(3) 0.002(2)
C17 0.076(3) 0.037(3) 0.088(4) -0.005(3) 0.043(3) 0.002(2)
C18 0.072(4) 0.040(3) 0.089(5) -0.005(3) 0.037(3) -0.001(2)
C19 0.075(3) 0.036(2) 0.069(4) -0.002(2) 0.038(3) -0.004(2)
C20 0.085(3) 0.036(3) 0.068(4) -0.003(2) 0.041(3) -0.006(2)
C21 0.088(4) 0.042(3) 0.087(5) -0.009(3) 0.043(3) -0.007(3)
C22 0.091(4) 0.048(4) 0.113(6) -0.016(4) 0.045(4) -0.014(3)
C23 0.133(7) 0.090(5) 0.142(9) -0.022(5) 0.051(6) -0.046(5)
C24 0.138(8) 0.115(9) 0.208(15) -0.072(9) 0.086(9) -0.057(7)
C25 0.149(9) 0.063(6) 0.243(17) -0.009(8) 0.084(10) -0.017(6)
C26 0.145(10) 0.095(7) 0.174(8) -0.011(6) 0.005(7) -0.025(7)
C27 0.52(4) 0.183(15) 0.232(16) -0.038(13) 0.109(19) 0.000(18)
C28 0.35(3) 0.146(11) 0.200(15) -0.001(10) 0.030(16) -0.083(14)
C29 0.152(10) 0.178(11) 0.276(13) -0.098(10) 0.114(10) -0.019(8)
C30 0.201(16) 0.31(2) 0.261(14) -0.096(12) 0.142(12) -0.044(15)
C31 0.36(3) 0.209(14) 0.37(2) -0.073(14) 0.15(2) 0.044(15)
C32 0.081(4) 0.061(4) 0.098(5) 0.005(4) 0.037(3) 0.001(3)
C33 0.077(4) 0.092(6) 0.122(7) -0.005(5) 0.033(4) 0.001(4)
C34 0.191(14) 0.297(17) 0.185(9) 0.025(9) 0.013(8) -0.040(13)
C35 0.157(16) 0.319(18) 0.246(18) 0.087(12) -0.068(13) -0.036(14)
C36 0.29(2) 0.45(3) 0.224(17) -0.002(16) -0.003(15) -0.12(2)
C37 0.128(8) 0.220(14) 0.328(16) -0.062(13) 0.097(10) -0.029(9)
C38 0.217(19) 0.228(15) 0.56(4) -0.073(15) 0.18(2) -0.010(12)
C39 0.128(9) 0.23(2) 0.43(3) -0.05(2) 0.089(12) -0.003(10)
C40 0.137(10) 0.149(8) 0.252(14) -0.022(8) 0.019(10) -0.027(7)
C41 0.134(11) 0.182(14) 0.294(19) -0.053(13) 0.017(12) -0.022(9)
C42 0.22(2) 0.217(18) 0.259(15) 0.006(11) 0.022(13) -0.031(15)
C43 0.098(5) 0.046(3) 0.055(3) 0.009(2) 0.039(3) 0.021(3)
C44 0.122(6) 0.053(3) 0.053(3) 0.010(3) 0.040(3) 0.030(4)
C45 0.145(7) 0.064(4) 0.073(4) 0.004(3) 0.052(4) 0.042(4)
C46 0.151(8) 0.064(5) 0.089(4) 0.017(3) 0.052(4) 0.052(5)
C47 0.128(6) 0.066(4) 0.082(4) 0.025(3) 0.051(4) 0.040(4)
C48 0.107(5) 0.065(4) 0.060(3) 0.018(3) 0.039(3) 0.030(4)
C49 0.223(10) 0.090(6) 0.078(5) -0.001(4) 0.068(5) 0.065(6)
C50 0.239(10) 0.125(10) 0.082(6) -0.014(6) 0.041(6) 0.052(8)
C51 0.298(17) 0.110(7) 0.111(9) -0.018(6) 0.061(10) 0.086(8)
C52 0.279(14) 0.155(10) 0.103(8) -0.014(7) 0.106(9) 0.029(9)
C53 0.147(7) 0.100(6) 0.105(5) 0.055(5) 0.057(5) 0.058(5)
C54 0.181(11) 0.109(7) 0.159(11) 0.072(7) 0.036(8) 0.043(6)
C55 0.154(8) 0.152(11) 0.140(10) 0.067(9) 0.058(7) 0.066(7)
C56 0.209(13) 0.142(9) 0.107(6) 0.059(6) 0.053(7) 0.069(8)
C57 0.090(4) 0.033(3) 0.089(5) -0.017(3) 0.038(4) 0.002(3)
C58 0.119(6) 0.072(5) 0.142(7) -0.052(5) 0.079(6) -0.009(4)
C59 0.136(8) 0.095(5) 0.227(10) -0.076(6) 0.087(7) 0.011(5)
C60 0.115(7) 0.057(4) 0.224(10) -0.060(5) 0.047(7) 0.012(4)
C61 0.099(5) 0.031(3) 0.170(8) -0.025(3) 0.009(5) 0.008(3)
C62 0.082(4) 0.030(3) 0.095(5) -0.010(3) 0.024(4) 0.003(3)
C63 0.192(12) 0.195(12) 0.290(13) -0.131(10) 0.144(10) -0.003(9)
C64 0.262(17) 0.33(2) 0.301(15) -0.146(14) 0.155(13) -0.041(15)
C65 0.251(16) 0.32(2) 0.340(19) -0.125(15) 0.146(14) 0.068(15)
C66 0.28(2) 0.259(15) 0.37(2) -0.115(13) 0.225(17) -0.009(12)
C67 0.147(8) 0.043(4) 0.202(10) 0.014(5) 0.004(6) -0.007(4)
C68 0.139(10) 0.111(9) 0.209(12) 0.009(8) 0.007(9) -0.038(8)
C69 0.167(10) 0.069(6) 0.283(16) 0.028(9) -0.027(10) -0.012(6)
C70 0.286(17) 0.105(10) 0.253(14) 0.036(9) 0.100(13) -0.006(10)
P101 0.135(3) 0.0574(15) 0.0596(15) -0.0002(12) 0.0546(16) -0.0167(16)
P102 0.0926(19) 0.0808(18) 0.0439(12) 0.0030(12) 0.0308(12) 0.0112(15)
P103 0.0811(16) 0.0698(16) 0.0581(13) -0.0128(12) 0.0430(12) -0.0037(13)
O101 0.131(6) 0.052(3) 0.056(3) -0.011(3) 0.052(4) -0.028(4)
O102 0.066(4) 0.110(6) 0.044(3) 0.006(3) 0.028(2) 0.001(3)
O103 0.102(4) 0.058(4) 0.057(3) -0.003(3) 0.048(3) 0.011(3)
O104 0.169(6) 0.093(6) 0.066(5) 0.003(4) 0.066(4) -0.046(5)
O105 0.243(9) 0.075(5) 0.068(5) 0.004(4) 0.065(5) 0.007(5)
O106 0.114(5) 0.090(5) 0.079(5) 0.010(4) 0.033(4) 0.017(4)
O107 0.110(5) 0.093(5) 0.080(5) -0.016(4) 0.044(4) 0.010(4)
O108 0.103(5) 0.077(4) 0.073(4) -0.028(4) 0.042(4) 0.005(4)
O109 0.093(4) 0.104(6) 0.096(6) 0.000(5) 0.047(4) -0.015(4)
C101 0.171(9) 0.155(12) 0.066(8) 0.003(7) 0.049(7) -0.042(8)
C102 0.203(17) 0.191(16) 0.094(10) -0.026(10) 0.082(10) -0.072(13)
C103 0.274(15) 0.068(6) 0.074(8) 0.004(6) 0.073(9) 0.013(7)
C104 0.31(2) 0.093(10) 0.124(14) -0.005(10) 0.102(15) -0.016(12)
C105 0.189(12) 0.166(12) 0.097(10) 0.026(9) 0.057(9) 0.069(10)
C106 0.180(12) 0.205(19) 0.140(15) 0.053(14) 0.066(11) 0.073(12)
C107 0.110(7) 0.105(8) 0.076(7) -0.019(6) 0.035(6) -0.008(6)
C108 0.151(13) 0.133(12) 0.105(11) -0.042(10) 0.053(10) -0.020(10)
C109 0.135(8) 0.097(8) 0.087(8) -0.038(6) 0.046(6) -0.014(6)
C110 0.202(16) 0.148(14) 0.088(9) -0.034(9) 0.039(10) -0.076(13)
C111 0.096(7) 0.138(10) 0.114(9) 0.004(8) 0.042(6) 0.004(6)
C112 0.096(8) 0.196(18) 0.113(10) -0.003(11) 0.045(7) -0.014(9)
P201 0.193(7) 0.121(6) 0.076(4) 0.041(4) 0.073(4) 0.041(5)
P202 0.187(7) 0.134(5) 0.057(4) -0.010(4) 0.059(4) -0.030(5)
P203 0.140(5) 0.100(5) 0.072(3) 0.009(3) 0.063(3) -0.014(4)
O201 0.160(11) 0.078(7) 0.063(6) 0.018(5) 0.060(6) 0.019(6)
O202 0.153(10) 0.101(9) 0.061(5) -0.002(5) 0.049(5) -0.012(7)
O203 0.120(7) 0.115(9) 0.078(7) 0.021(6) 0.053(6) -0.005(6)
O204 0.237(12) 0.113(8) 0.097(11) 0.023(7) 0.082(9) 0.011(8)
O205 0.186(9) 0.146(13) 0.093(9) 0.047(9) 0.070(7) 0.045(8)
O206 0.177(10) 0.135(11) 0.095(10) -0.010(9) 0.046(8) -0.034(8)
O207 0.180(11) 0.110(8) 0.113(12) -0.011(7) 0.059(9) -0.029(7)
O208 0.127(8) 0.124(10) 0.104(11) -0.001(8) 0.058(7) -0.012(7)
O209 0.163(11) 0.109(8) 0.067(10) 0.012(7) 0.052(8) -0.026(7)
C201 0.265(18) 0.114(13) 0.105(15) 0.025(11) 0.086(14) 0.021(13)
C202 0.269(19) 0.14(3) 0.14(3) 0.02(2) 0.098(18) 0.023(17)
C203 0.187(11) 0.190(18) 0.111(18) 0.045(16) 0.074(10) 0.037(10)
C204 0.20(2) 0.20(2) 0.19(3) 0.02(2) 0.09(2) 0.041(17)
C205 0.180(16) 0.139(12) 0.131(19) -0.005(11) 0.029(15) -0.031(10)
C206 0.181(17) 0.16(2) 0.17(4) 0.02(3) 0.033(19) -0.037(15)
C207 0.185(17) 0.118(10) 0.106(18) -0.010(10) 0.042(15) -0.033(10)
C208 0.20(2) 0.139(17) 0.12(3) -0.023(16) 0.034(19) -0.016(14)
C209 0.124(13) 0.118(11) 0.094(13) -0.001(10) 0.057(11) -0.012(9)
C210 0.17(2) 0.157(18) 0.18(3) -0.02(2) 0.02(2) 0.024(16)
C211 0.173(14) 0.119(15) 0.072(12) 0.009(10) 0.049(11) -0.030(12)
C212 0.24(3) 0.18(3) 0.10(2) -0.04(2) 0.02(2) 0.02(3)
C121 0.154(6) 0.115(6) 0.059(4) 0.021(4) 0.062(4) -0.001(5)
C122 0.155(6) 0.087(5) 0.063(5) 0.005(4) 0.064(5) -0.018(5)
C123 0.150(6) 0.088(6) 0.072(5) -0.001(4) 0.073(5) -0.014(5)
C124 0.164(7) 0.101(6) 0.061(4) -0.006(4) 0.073(5) -0.021(5)
C125 0.159(7) 0.122(7) 0.047(4) 0.001(4) 0.058(4) -0.012(5)
C221 0.157(10) 0.103(8) 0.065(8) 0.015(6) 0.064(7) 0.006(7)
C222 0.153(9) 0.101(9) 0.069(9) 0.012(6) 0.062(7) 0.001(6)
C223 0.148(8) 0.096(9) 0.062(7) 0.012(6) 0.062(6) 0.003(6)
C224 0.149(9) 0.109(8) 0.068(7) 0.007(6) 0.057(6) 0.003(7)
C225 0.155(9) 0.111(9) 0.064(7) 0.018(6) 0.061(6) 0.005(7)

loop_
_atom_type_symbol
_atom_type_description
_atom_type_scat_dispersion_real
_atom_type_scat_dispersion_imag
_atom_type_scat_source
C C 0.0033 0.0016 'International Tables Vol C Tables 4.2.6.8 and 6.1.1.4'
Cl Cl 0.1484 0.1585 'International Tables Vol C Tables 4.2.6.8 and 6.1.1.4'
Co Co 0.3494 0.9721 'International Tables Vol C Tables 4.2.6.8 and 6.1.1.4'
H H 0.0000 0.0000 'International Tables Vol C Tables 4.2.6.8 and 6.1.1.4'
N N 0.0061 0.0033 'International Tables Vol C Tables 4.2.6.8 and 6.1.1.4'
O O 0.0106 0.0060 'International Tables Vol C Tables 4.2.6.8 and 6.1.1.4'
P P 0.1023 0.0942 'International Tables Vol C Tables 4.2.6.8 and 6.1.1.4'
Si Si 0.0817 0.0704 'International Tables Vol C Tables 4.2.6.8 and 6.1.1.4'
Tb Tb -0.1723 4.1537 'International Tables Vol C Tables 4.2.6.8 and 6.1.1.4'

loop_
_exptl_crystal_face_index_h
_exptl_crystal_face_index_k
_exptl_crystal_face_index_l
_exptl_crystal_face_perp_dist
-1 0 1 0.1309
-1 0 -1 0.0156
1 0 1 0.0252
0 1 0 0.1345
1 0 -1 0.1325
0 -1 0 0.1454

loop_
_geom_angle_atom_site_label_1
_geom_angle_atom_site_label_2
_geom_angle_atom_site_label_3
_geom_angle
N1 Tb1 N2 73.9(2)
N1 Tb1 N3 117.27(16)
N2 Tb1 N3 74.05(19)
N4 Tb1 N1 76.03(18)
N4 Tb1 N2 118.96(19)
N4 Tb1 N3 74.70(19)
O101 Tb1 N1 77.90(19)
O101 Tb1 N2 110.9(3)
O101 Tb1 N3 164.7(2)
O101 Tb1 N4 112.9(3)
O101 Tb1 O102 79.4(3)
O102 Tb1 N1 135.8(2)
O102 Tb1 N2 79.6(2)
O102 Tb1 N3 87.5(2)
O102 Tb1 N4 148.1(2)
O103 Tb1 N1 133.6(3)
O103 Tb1 N2 152.5(3)
O103 Tb1 N3 89.4(2)
O103 Tb1 N4 75.7(2)
O103 Tb1 O101 80.2(3)
O103 Tb1 O102 77.9(3)
O201 Tb1 N1 85.7(5)
O201 Tb1 N2 82.7(6)
O201 Tb1 N3 140.0(7)
O201 Tb1 N4 145.2(7)
O201 Tb1 O202 78.2(7)
O201 Tb1 O203 76.8(7)
O202 Tb1 N1 163.8(6)
O202 Tb1 N2 105.0(6)
O202 Tb1 N3 77.0(5)
O202 Tb1 N4 117.0(7)
O203 Tb1 N1 99.3(6)
O203 Tb1 N2 158.9(6)
O203 Tb1 N3 125.7(6)
O203 Tb1 N4 77.3(5)
O203 Tb1 O202 75.8(7)
N1 Tb2 N4 61.9(3)
N1 Tb2 O203 77.5(6)
N2 Tb2 N1 71.7(3)
N2 Tb2 N3 92.5(4)
N2 Tb2 N4 115.4(3)
N2 Tb2 O101 110.2(3)
N2 Tb2 O103 176.2(6)
N2 Tb2 O201 91.0(5)
N2 Tb2 O202 136.6(9)
N2 Tb2 O203 145.0(6)
N3 Tb2 N1 113.6(3)
N3 Tb2 N4 70.0(3)
N3 Tb2 O101 153.7(5)
N3 Tb2 O103 89.7(3)
N3 Tb2 O201 171.4(6)
N3 Tb2 O203 115.3(6)
N4 Tb2 O203 60.8(4)
O101 Tb2 N1 64.0(3)
O101 Tb2 N4 87.7(4)
O102 Tb2 N1 134.4(4)
O102 Tb2 N2 103.7(6)
O102 Tb2 N3 112.0(5)
O102 Tb2 N4 140.9(4)
O102 Tb2 O101 76.5(3)
O102 Tb2 O103 78.3(3)
O103 Tb2 N1 104.6(5)
O103 Tb2 N4 62.5(3)
O103 Tb2 O101 67.0(3)
O201 Tb2 N1 75.0(5)
O201 Tb2 N4 115.4(8)
O201 Tb2 O203 64.8(7)
O202 Tb2 N1 143.5(8)
O202 Tb2 N3 91.0(6)
O202 Tb2 N4 106.3(8)
O202 Tb2 O201 81.1(7)
O202 Tb2 O203 67.3(7)
P102 Co1 P101 90.73(13)
P102 Co1 P103 94.18(13)
P103 Co1 P101 89.79(13)
P202 Co1 P201 94.2(4)
P202 Co1 P203 102.4(4)
P202 Co1 C121 129.8(5)
P202 Co1 C122 158.5(4)
P202 Co1 C123 123.5(5)
P202 Co1 C124 91.8(4)
P202 Co1 C125 95.2(4)
P203 Co1 P201 78.3(4)
C121 Co1 P101 102.1(3)
C121 Co1 P102 104.2(3)
C121 Co1 P103 157.9(2)
C121 Co1 P201 89.6(3)
C121 Co1 P203 127.2(4)
C121 Co1 C125 39.49(13)
C122 Co1 P101 89.1(2)
C122 Co1 P102 142.5(3)
C122 Co1 P103 123.3(3)
C122 Co1 P201 103.3(4)
C122 Co1 P203 93.3(3)
C122 Co1 C121 39.74(14)
C122 Co1 C124 66.95(17)
C122 Co1 C125 66.63(18)
C123 Co1 P101 114.4(3)
C123 Co1 P102 154.3(3)
C123 Co1 P103 91.3(3)
C123 Co1 P201 142.2(4)
C123 Co1 P203 92.5(3)
C123 Co1 C121 66.86(18)
C123 Co1 C122 40.02(14)
C123 Co1 C124 39.93(11)
C123 Co1 C125 66.76(16)
C124 Co1 P101 153.9(3)
C124 Co1 P102 114.5(3)
C124 Co1 P103 94.7(3)
C124 Co1 P201 152.9(4)
C124 Co1 P203 126.0(4)
C124 Co1 C121 66.57(17)
C124 Co1 C125 39.60(12)
C125 Co1 P101 140.2(3)
C125 Co1 P102 90.8(3)
C125 Co1 P103 129.7(3)
C125 Co1 P201 113.5(4)
C125 Co1 P203 158.2(3)
P101 Co2 P102 94.0(3)
P101 Co2 P103 89.2(3)
P101 Co2 C221 103.7(9)
P101 Co2 C222 106.5(11)
P101 Co2 C223 138.6(12)
P101 Co2 C224 172.6(9)
P101 Co2 C225 132.6(10)
P102 Co2 P103 76.6(3)
P201 Co2 P202 87.4(5)
P203 Co2 P201 91.8(5)
P203 Co2 P202 88.5(5)
P203 Co2 C221 126.9(13)
P203 Co2 C222 97.0(11)
P203 Co2 C223 101.4(9)
P203 Co2 C224 136.0(10)
P203 Co2 C225 166.0(12)
C221 Co2 P102 123.8(12)
C221 Co2 P103 154.1(9)
C221 Co2 P201 97.5(8)
C221 Co2 P202 143.8(11)
C221 Co2 C222 41.1(4)
C221 Co2 C223 69.0(7)
C221 Co2 C224 69.0(7)
C221 Co2 C225 41.1(4)
C222 Co2 P102 156.7(11)
C222 Co2 P103 113.9(10)
C222 Co2 P201 131.0(11)
C222 Co2 P202 140.8(11)
C222 Co2 C223 41.0(4)
C222 Co2 C224 68.9(7)
C222 Co2 C225 69.1(7)
C223 Co2 P102 124.5(12)
C223 Co2 P103 86.3(6)
C223 Co2 P201 165.1(7)
C223 Co2 P202 99.8(10)
C223 Co2 C224 40.9(4)
C224 Co2 P102 89.5(11)
C224 Co2 P103 97.9(8)
C224 Co2 P201 129.5(12)
C224 Co2 P202 80.3(9)
C225 Co2 P102 89.0(11)
C225 Co2 P103 137.0(10)
C225 Co2 P201 96.9(9)
C225 Co2 P202 102.8(12)
C225 Co2 C223 68.9(7)
C225 Co2 C224 40.9(4)
C22 Si1 C23 105.2(5)
C22 Si1 C26 110.4(6)
C22 Si1 C29 107.0(6)
C26 Si1 C23 113.6(6)
C29 Si1 C23 111.9(7)
C29 Si1 C26 108.4(8)
C33 Si2 C34 102.7(7)
C33 Si2 C37 105.7(7)
C33 Si2 C40 107.9(7)
C37 Si2 C34 130.9(11)
C40 Si2 C34 104.0(9)
C40 Si2 C37 104.1(8)
C1 N1 Tb1 121.6(4)
C1 N1 Tb2 134.6(4)
C4 N1 Tb1 124.7(5)
C4 N1 Tb2 115.0(5)
C4 N1 C1 105.5(5)
C6 N2 Tb1 123.3(5)
C6 N2 Tb2 134.1(5)
C9 N2 Tb1 123.4(5)
C9 N2 Tb2 108.1(5)
C9 N2 C6 106.5(6)
C11 N3 Tb1 122.2(5)
C11 N3 Tb2 105.8(6)
C11 N3 C14 106.7(6)
C14 N3 Tb1 123.2(4)
C14 N3 Tb2 136.1(5)
C16 N4 Tb1 126.1(5)
C16 N4 Tb2 118.4(4)
C16 N4 C19 105.1(6)
C19 N4 Tb1 122.3(4)
C19 N4 Tb2 133.3(4)
N1 C1 C2 110.5(6)
N1 C1 C20 125.5(6)
C20 C1 C2 124.0(7)
C1 C2 H2 127.2
C3 C2 C1 105.6(7)
C3 C2 H2 127.2
C2 C3 H3 125.3
C2 C3 C4 109.5(6)
C4 C3 H3 125.3
N1 C4 C3 108.9(6)
N1 C4 C5 124.0(6)
C5 C4 C3 127.2(6)
C4 C5 C43 115.3(6)
C6 C5 C4 127.2(6)
C6 C5 C43 117.5(7)
N2 C6 C7 107.8(7)
C5 C6 N2 125.7(7)
C5 C6 C7 126.5(7)
C6 C7 H7 126.1
C8 C7 C6 107.8(7)
C8 C7 H7 126.1
C7 C8 H8 126.7
C7 C8 C9 106.6(8)
C9 C8 H8 126.7
N2 C9 C8 111.2(7)
N2 C9 C10 124.6(7)
C10 C9 C8 124.2(8)
C9 C10 C11 125.5(8)
C9 C10 C32 117.0(8)
C32 C10 C11 117.5(7)
N3 C11 C10 125.8(7)
N3 C11 C12 110.7(7)
C10 C11 C12 123.4(7)
C11 C12 H12 126.6
C13 C12 C11 106.7(7)
C13 C12 H12 126.6
C12 C13 H13 126.0
C12 C13 C14 107.9(7)
C14 C13 H13 126.0
N3 C14 C13 107.9(6)
C15 C14 N3 124.5(6)
C15 C14 C13 127.6(7)
C14 C15 C16 128.0(6)
C14 C15 C57 116.0(6)
C16 C15 C57 116.0(6)
N4 C16 C15 123.0(6)
N4 C16 C17 110.3(6)
C17 C16 C15 126.5(6)
C16 C17 H17 125.8
C18 C17 C16 108.4(6)
C18 C17 H17 125.8
C17 C18 H18 127.0
C17 C18 C19 106.1(7)
C19 C18 H18 127.0
N4 C19 C18 110.1(6)
N4 C19 C20 125.2(6)
C20 C19 C18 124.7(7)
C19 C20 C1 125.6(7)
C19 C20 C21 116.9(6)
C21 C20 C1 117.5(6)
C22 C21 C20 178.0(9)
C21 C22 Si1 174.7(9)
Si1 C23 H23 108.5
C24 C23 Si1 111.9(8)
C24 C23 H23 108.5
C25 C23 Si1 110.6(8)
C25 C23 H23 108.5
C25 C23 C24 108.6(9)
C23 C24 H24A 109.5
C23 C24 H24B 109.5
C23 C24 H24C 109.5
H24A C24 H24B 109.5
H24A C24 H24C 109.5
H24B C24 H24C 109.5
C23 C25 H25A 109.5
C23 C25 H25B 109.5
C23 C25 H25C 109.5
H25A C25 H25B 109.5
H25A C25 H25C 109.5
H25B C25 H25C 109.5
Si1 C26 H26 105.2
C27 C26 Si1 118.2(10)
C27 C26 H26 105.2
C27 C26 C28 108.2(13)
C28 C26 Si1 113.7(9)
C28 C26 H26 105.2
C26 C27 H27A 109.5
C26 C27 H27B 109.5
C26 C27 H27C 109.5
H27A C27 H27B 109.5
H27A C27 H27C 109.5
H27B C27 H27C 109.5
C26 C28 H28A 109.5
C26 C28 H28B 109.5
C26 C28 H28C 109.5
H28A C28 H28B 109.5
H28A C28 H28C 109.5
H28B C28 H28C 109.5
Si1 C29 H29 106.9
C30 C29 Si1 112.9(10)
C30 C29 H29 106.9
C31 C29 Si1 114.6(11)
C31 C29 H29 106.9
C31 C29 C30 108.2(13)
C29 C30 H30A 109.5
C29 C30 H30B 109.5
C29 C30 H30C 109.5
H30A C30 H30B 109.5
H30A C30 H30C 109.5
H30B C30 H30C 109.5
C29 C31 H31A 109.5
C29 C31 H31B 109.5
C29 C31 H31C 109.5
H31A C31 H31B 109.5
H31A C31 H31C 109.5
H31B C31 H31C 109.5
C33 C32 C10 178.9(11)
C32 C33 Si2 176.1(10)
Si2 C34 H34 110.7
C35 C34 Si2 107.4(12)
C35 C34 H34 110.7
C36 C34 Si2 110.1(12)
C36 C34 H34 110.7
C36 C34 C35 107.1(15)
C34 C35 H35A 109.5
C34 C35 H35B 109.5
C34 C35 H35C 109.5
H35A C35 H35B 109.5
H35A C35 H35C 109.5
H35B C35 H35C 109.5
C34 C36 H36A 109.5
C34 C36 H36B 109.5
C34 C36 H36C 109.5
H36A C36 H36B 109.5
H36A C36 H36C 109.5
H36B C36 H36C 109.5
Si2 C37 H37 112.0
C38 C37 Si2 107.0(11)
C38 C37 H37 112.0
C39 C37 Si2 110.2(12)
C39 C37 H37 112.0
C39 C37 C38 103.2(14)
C37 C38 H38A 109.5
C37 C38 H38B 109.5
C37 C38 H38C 109.5
H38A C38 H38B 109.5
H38A C38 H38C 109.5
H38B C38 H38C 109.5
C37 C39 H39A 109.5
C37 C39 H39B 109.5
C37 C39 H39C 109.5
H39A C39 H39B 109.5
H39A C39 H39C 109.5
H39B C39 H39C 109.5
Si2 C40 H40 109.7
C41 C40 Si2 112.7(10)
C41 C40 H40 109.7
C41 C40 C42 104.7(13)
C42 C40 Si2 110.1(10)
C42 C40 H40 109.7
C40 C41 H41A 109.5
C40 C41 H41B 109.5
C40 C41 H41C 109.5
H41A C41 H41B 109.5
H41A C41 H41C 109.5
H41B C41 H41C 109.5
C40 C42 H42A 109.5
C40 C42 H42B 109.5
C40 C42 H42C 109.5
H42A C42 H42B 109.5
H42A C42 H42C 109.5
H42B C42 H42C 109.5
C44 C43 C5 120.9(6)
C44 C43 C48 118.5(6)
C48 C43 C5 120.6(6)
C43 C44 H44 118.9
C43 C44 C45 122.3(7)
C45 C44 H44 118.9
C44 C45 C46 116.4(7)
C44 C45 C49 120.4(7)
C46 C45 C49 123.2(7)
C45 C46 H46 118.2
C47 C46 C45 123.5(7)
C47 C46 H46 118.2
C46 C47 C53 119.8(7)
C48 C47 C46 116.4(7)
C48 C47 C53 123.7(8)
C43 C48 H48 118.6
C47 C48 C43 122.7(7)
C47 C48 H48 118.6
C45 C49 C51 111.5(8)
C50 C49 C45 111.3(8)
C50 C49 C51 108.0(10)
C52 C49 C45 110.8(8)
C52 C49 C50 106.2(10)
C52 C49 C51 108.8(10)
C49 C50 H50A 109.5
C49 C50 H50B 109.5
C49 C50 H50C 109.5
H50A C50 H50B 109.5
H50A C50 H50C 109.5
H50B C50 H50C 109.5
C49 C51 H51A 109.5
C49 C51 H51B 109.5
C49 C51 H51C 109.5
H51A C51 H51B 109.5
H51A C51 H51C 109.5
H51B C51 H51C 109.5
C49 C52 H52A 109.5
C49 C52 H52B 109.5
C49 C52 H52C 109.5
H52A C52 H52B 109.5
H52A C52 H52C 109.5
H52B C52 H52C 109.5
C54 C53 C47 111.1(8)
C54 C53 C55 108.5(10)
C54 C53 C56 106.7(10)
C55 C53 C47 111.3(7)
C55 C53 C56 107.0(11)
C56 C53 C47 111.9(7)
C53 C54 H54A 109.5
C53 C54 H54B 109.5
C53 C54 H54C 109.5
H54A C54 H54B 109.5
H54A C54 H54C 109.5
H54B C54 H54C 109.5
C53 C55 H55A 109.5
C53 C55 H55B 109.5
C53 C55 H55C 109.5
H55A C55 H55B 109.5
H55A C55 H55C 109.5
H55B C55 H55C 109.5
C53 C56 H56A 109.5
C53 C56 H56B 109.5
C53 C56 H56C 109.5
H56A C56 H56B 109.5
H56A C56 H56C 109.5
H56B C56 H56C 109.5
C58 C57 C15 118.2(8)
C62 C57 C15 120.1(7)
C62 C57 C58 121.6(7)
C57 C58 H58 120.1
C57 C58 C59 119.8(10)
C59 C58 H58 120.1
C58 C59 C60 116.3(9)
C58 C59 C63 123.3(11)
C60 C59 C63 120.3(9)
C59 C60 H60 117.8
C61 C60 C59 124.5(8)
C61 C60 H60 117.8
C60 C61 C67 120.8(8)
C62 C61 C60 115.7(9)
C62 C61 C67 123.3(9)
C57 C62 C61 122.1(8)
C57 C62 H62 119.0
C61 C62 H62 119.0
C64 C63 C59 111.6(10)
C64 C63 C65 111.0(13)
C65 C63 C59 111.6(10)
C66 C63 C59 110.9(9)
C66 C63 C64 95.8(12)
C66 C63 C65 115.1(14)
C63 C64 H64A 109.5
C63 C64 H64B 109.5
C63 C64 H64C 109.5
H64A C64 H64B 109.5
H64A C64 H64C 109.5
H64B C64 H64C 109.5
C63 C65 H65A 109.5
C63 C65 H65B 109.5
C63 C65 H65C 109.5
H65A C65 H65B 109.5
H65A C65 H65C 109.5
H65B C65 H65C 109.5
C63 C66 H66A 109.5
C63 C66 H66B 109.5
C63 C66 H66C 109.5
H66A C66 H66B 109.5
H66A C66 H66C 109.5
H66B C66 H66C 109.5
C61 C67 C68 109.6(9)
C61 C67 C70 112.6(8)
C69 C67 C61 113.3(9)
C69 C67 C68 112.7(11)
C69 C67 C70 105.0(13)
C70 C67 C68 103.2(12)
C67 C68 H68A 109.5
C67 C68 H68B 109.5
C67 C68 H68C 109.5
H68A C68 H68B 109.5
H68A C68 H68C 109.5
H68B C68 H68C 109.5
C67 C69 H69A 109.5
C67 C69 H69B 109.5
C67 C69 H69C 109.5
H69A C69 H69B 109.5
H69A C69 H69C 109.5
H69B C69 H69C 109.5
C67 C70 H70A 109.5
C67 C70 H70B 109.5
C67 C70 H70C 109.5
H70A C70 H70B 109.5
H70A C70 H70C 109.5
H70B C70 H70C 109.5
O101 P101 Co1 119.6(3)
O101 P101 Co2 134.6(5)
O101 P101 O104 107.2(5)
O101 P101 O105 113.1(6)
O104 P101 Co1 112.6(4)
O104 P101 Co2 105.9(5)
O104 P101 O105 99.7(6)
O105 P101 Co1 103.0(4)
O105 P101 Co2 90.7(5)
O102 P102 Co1 121.7(3)
O102 P102 Co2 118.0(4)
O102 P102 O106 106.7(5)
O102 P102 O107 108.8(6)
O106 P102 Co1 108.3(4)
O106 P102 Co2 96.0(5)
O106 P102 O107 101.7(5)
O107 P102 Co1 107.8(4)
O107 P102 Co2 122.0(5)
O103 P103 Co1 117.3(3)
O103 P103 Co2 113.3(3)
O103 P103 O108 108.3(5)
O103 P103 O109 106.2(5)
O108 P103 Co1 113.3(4)
O108 P103 Co2 126.1(4)
O109 P103 Co1 110.0(4)
O109 P103 Co2 99.4(5)
O109 P103 O108 100.3(5)
P101 O101 Tb1 136.1(4)
P101 O101 Tb2 129.9(4)
P102 O102 Tb1 135.3(4)
P102 O102 Tb2 151.7(6)
P103 O103 Tb1 139.3(4)
P103 O103 Tb2 136.1(4)
C101 O104 P101 122.6(11)
C103 O105 P101 118.2(10)
C105 O106 P102 121.5(11)
C107 O107 P102 121.5(8)
C109 O108 P103 123.4(9)
C111 O109 P103 118.5(9)
O104 C101 H10A 109.8
O104 C101 H10B 109.8
O104 C101 C102 109.5(13)
H10A C101 H10B 108.2
C102 C101 H10A 109.8
C102 C101 H10B 109.8
C101 C102 H10C 109.5
C101 C102 H10D 109.5
C101 C102 H10E 109.5
H10C C102 H10D 109.5
H10C C102 H10E 109.5
H10D C102 H10E 109.5
O105 C103 H10F 110.0
O105 C103 H10G 110.0
O105 C103 C104 108.6(11)
H10F C103 H10G 108.4
C104 C103 H10F 110.0
C104 C103 H10G 110.0
C103 C104 H10H 109.5
C103 C104 H10I 109.5
C103 C104 H10J 109.5
H10H C104 H10I 109.5
H10H C104 H10J 109.5
H10I C104 H10J 109.5
O106 C105 H10K 110.0
O106 C105 H10L 110.0
O106 C105 C106 108.6(14)
H10K C105 H10L 108.3
C106 C105 H10K 110.0
C106 C105 H10L 110.0
C105 C106 H10M 109.5
C105 C106 H10N 109.5
C105 C106 H10O 109.5
H10M C106 H10N 109.5
H10M C106 H10O 109.5
H10N C106 H10O 109.5
O107 C107 H10P 110.0
O107 C107 H10Q 110.0
O107 C107 C108 108.7(10)
H10P C107 H10Q 108.3
C108 C107 H10P 110.0
C108 C107 H10Q 110.0
C107 C108 H10R 109.5
C107 C108 H10S 109.5
C107 C108 H10T 109.5
H10R C108 H10S 109.5
H10R C108 H10T 109.5
H10S C108 H10T 109.5
O108 C109 H10U 109.2
O108 C109 H10V 109.2
O108 C109 C110 112.3(12)
H10U C109 H10V 107.9
C110 C109 H10U 109.2
C110 C109 H10V 109.2
C109 C110 H11A 109.5
C109 C110 H11B 109.5
C109 C110 H11C 109.5
H11A C110 H11B 109.5
H11A C110 H11C 109.5
H11B C110 H11C 109.5
O109 C111 H11D 109.0
O109 C111 H11E 109.0
O109 C111 C112 112.8(13)
H11D C111 H11E 107.8
C112 C111 H11D 109.0
C112 C111 H11E 109.0
C111 C112 H11F 109.5
C111 C112 H11G 109.5
C111 C112 H11H 109.5
H11F C112 H11G 109.5
H11F C112 H11H 109.5
H11G C112 H11H 109.5
O201 P201 Co1 114.8(9)
O201 P201 Co2 122.2(10)
O201 P201 O204 103.8(14)
O201 P201 O205 120.9(14)
O204 P201 Co1 105.1(10)
O204 P201 Co2 88.8(10)
O205 P201 Co1 106.4(12)
O205 P201 Co2 109.4(11)
O205 P201 O204 104.2(12)
O202 P202 Co1 121.4(10)
O202 P202 Co2 112.4(10)
O202 P202 O206 97.0(15)
O202 P202 O207 107.7(15)
O206 P202 Co1 126.4(12)
O206 P202 Co2 128.4(12)
O207 P202 Co1 100.9(11)
O207 P202 Co2 108.5(11)
O207 P202 O206 100.8(12)
O203 P203 Co1 112.5(10)
O203 P203 Co2 124.0(10)
O203 P203 O208 106.0(13)
O203 P203 O209 109.6(14)
O208 P203 Co1 101.6(11)
O208 P203 Co2 109.9(11)
O208 P203 O209 101.5(12)
O209 P203 Co1 123.3(12)
O209 P203 Co2 103.7(12)
P201 O201 Tb1 136.2(12)
P201 O201 Tb2 133.3(12)
P202 O202 Tb1 140.0(13)
P202 O202 Tb2 153.7(14)
P203 O203 Tb1 135.9(13)
P203 O203 Tb2 129.0(12)
C201 O204 P201 121.9(19)
C203 O205 P201 124(2)
C205 O206 P202 115(2)
C207 O207 P202 114.9(19)
C209 O208 P203 111.6(18)
C211 O209 P203 115(2)
O204 C201 H20A 110.6
O204 C201 H20B 110.6
O204 C201 C202 105.7(15)
H20A C201 H20B 108.7
C202 C201 H20A 110.6
C202 C201 H20B 110.6
C201 C202 H20C 109.5
C201 C202 H20D 109.5
C201 C202 H20E 109.5
H20C C202 H20D 109.5
H20C C202 H20E 109.5
H20D C202 H20E 109.5
O205 C203 H20F 110.5
O205 C203 H20G 110.5
O205 C203 C204 106.1(16)
H20F C203 H20G 108.7
C204 C203 H20F 110.5
C204 C203 H20G 110.5
C203 C204 H20H 109.5
C203 C204 H20I 109.5
C203 C204 H20J 109.5
H20H C204 H20I 109.5
H20H C204 H20J 109.5
H20I C204 H20J 109.5
O206 C205 H20K 110.4
O206 C205 H20L 110.4
O206 C205 C206 106.6(16)
H20K C205 H20L 108.6
C206 C205 H20K 110.4
C206 C205 H20L 110.4
C205 C206 H20M 109.5
C205 C206 H20N 109.5
C205 C206 H20O 109.5
H20M C206 H20N 109.5
H20M C206 H20O 109.5
H20N C206 H20O 109.5
O207 C207 H20P 110.2
O207 C207 H20Q 110.2
H20P C207 H20Q 108.5
C208 C207 O207 107.3(16)
C208 C207 H20P 110.2
C208 C207 H20Q 110.2
C207 C208 H20R 109.5
C207 C208 H20S 109.5
C207 C208 H20T 109.5
H20R C208 H20S 109.5
H20R C208 H20T 109.5
H20S C208 H20T 109.5
O208 C209 H20U 110.3
O208 C209 H20V 110.3
H20U C209 H20V 108.5
C210 C209 O208 107.3(16)
C210 C209 H20U 110.3
C210 C209 H20V 110.3
C209 C210 H21A 109.5
C209 C210 H21B 109.5
C209 C210 H21C 109.5
H21A C210 H21B 109.5
H21A C210 H21C 109.5
H21B C210 H21C 109.5
O209 C211 H21D 110.3
O209 C211 H21E 110.3
O209 C211 C212 107.1(16)
H21D C211 H21E 108.5
C212 C211 H21D 110.3
C212 C211 H21E 110.3
C211 C212 H21F 109.5
C211 C212 H21G 109.5
C211 C212 H21H 109.5
H21F C212 H21G 109.5
H21F C212 H21H 109.5
H21G C212 H21H 109.5
Co1 C121 H121 125.8
C122 C121 Co1 69.4(3)
C122 C121 H121 126.0
C122 C121 C125 108.0
C125 C121 Co1 70.5(3)
C125 C121 H121 126.0
Co1 C122 H122 125.0
C121 C122 Co1 70.9(3)
C121 C122 H122 126.0
C121 C122 C123 108.0
C123 C122 Co1 69.7(2)
C123 C122 H122 126.0
Co1 C123 H123 124.7
C122 C123 Co1 70.3(3)
C122 C123 H123 126.0
C124 C123 Co1 70.6(3)
C124 C123 C122 108.0
C124 C123 H123 126.0
Co1 C124 H124 125.3
C123 C124 Co1 69.4(3)
C123 C124 H124 126.0
C123 C124 C125 108.0
C125 C124 Co1 70.9(3)
C125 C124 H124 126.0
Co1 C125 H125 126.0
C121 C125 Co1 70.1(3)
C121 C125 H125 126.0
C124 C125 Co1 69.5(2)
C124 C125 C121 108.0
C124 C125 H125 126.0
Co2 C221 H221 126.3
C222 C221 Co2 69.6(4)
C222 C221 H221 126.0
C222 C221 C225 108.0
C225 C221 Co2 69.7(4)
C225 C221 H221 126.0
Co2 C222 H222 126.4
C221 C222 Co2 69.3(4)
C221 C222 H222 126.0
C223 C222 Co2 69.8(4)
C223 C222 C221 108.0
C223 C222 H222 126.0
Co2 C223 H223 126.7
C222 C223 Co2 69.2(4)
C222 C223 H223 126.0
C222 C223 C224 108.0
C224 C223 Co2 69.6(4)
C224 C223 H223 126.0
Co2 C224 H224 126.8
C223 C224 Co2 69.5(4)
C223 C224 H224 126.0
C225 C224 Co2 69.3(4)
C225 C224 C223 108.0
C225 C224 H224 126.0
Co2 C225 H225 126.5
C221 C225 Co2 69.2(4)
C221 C225 H225 126.0
C224 C225 Co2 69.8(4)
C224 C225 C221 108.0
C224 C225 H225 126.0

loop_
_geom_bond_atom_site_label_1
_geom_bond_atom_site_label_2
_geom_bond_distance
Tb1 N1 2.385(5)
Tb1 N2 2.408(6)
Tb1 N3 2.429(6)
Tb1 N4 2.368(6)
Tb1 O101 2.287(6)
Tb1 O102 2.287(7)
Tb1 O103 2.261(6)
Tb1 O201 2.289(16)
Tb1 O202 2.295(16)
Tb1 O203 2.291(17)
Tb2 N1 2.817(9)
Tb2 N2 1.960(9)
Tb2 N3 2.072(7)
Tb2 N4 2.873(11)
Tb2 O101 2.725(11)
Tb2 O102 1.864(9)
Tb2 O103 2.577(10)
Tb2 O201 2.374(17)
Tb2 O202 2.057(15)
Tb2 O203 2.87(2)
Co1 P101 2.188(4)
Co1 P102 2.148(4)
Co1 P103 2.160(4)
Co1 P201 2.446(11)
Co1 P202 1.827(11)
Co1 P203 2.192(10)
Co1 C121 2.099(8)
Co1 C122 2.079(8)
Co1 C123 2.071(7)
Co1 C124 2.087(6)
Co1 C125 2.104(8)
Co2 P101 1.661(10)
Co2 P102 2.487(11)
Co2 P103 2.604(10)
Co2 P201 2.082(13)
Co2 P202 2.473(17)
Co2 P203 2.004(12)
Co2 C221 2.02(2)
Co2 C222 2.03(2)
Co2 C223 2.034(19)
Co2 C224 2.03(2)
Co2 C225 2.03(2)
Si1 C22 1.839(9)
Si1 C23 1.917(11)
Si1 C26 1.871(12)
Si1 C29 1.847(12)
Si2 C33 1.846(11)
Si2 C34 1.897(15)
Si2 C37 1.878(14)
Si2 C40 1.851(13)
N1 C1 1.384(9)
N1 C4 1.380(8)
N2 C6 1.410(9)
N2 C9 1.348(11)
N3 C11 1.312(9)
N3 C14 1.407(9)
N4 C16 1.379(8)
N4 C19 1.399(9)
C1 C2 1.440(9)
C1 C20 1.423(10)
C2 H2 0.9500
C2 C3 1.337(11)
C3 H3 0.9500
C3 C4 1.429(10)
C4 C5 1.415(10)
C5 C6 1.346(11)
C5 C43 1.511(9)
C6 C7 1.453(11)
C7 H7 0.9500
C7 C8 1.353(13)
C8 H8 0.9500
C8 C9 1.437(12)
C9 C10 1.419(11)
C10 C11 1.435(11)
C10 C32 1.425(12)
C11 C12 1.449(10)
C12 H12 0.9500
C12 C13 1.324(11)
C13 H13 0.9500
C13 C14 1.432(10)
C14 C15 1.393(10)
C15 C16 1.428(9)
C15 C57 1.481(8)
C16 C17 1.412(10)
C17 H17 0.9500
C17 C18 1.363(9)
C18 H18 0.9500
C18 C19 1.432(10)
C19 C20 1.417(9)
C20 C21 1.419(11)
C21 C22 1.204(11)
C23 H23 1.0000
C23 C24 1.518(12)
C23 C25 1.500(12)
C24 H24A 0.9800
C24 H24B 0.9800
C24 H24C 0.9800
C25 H25A 0.9800
C25 H25B 0.9800
C25 H25C 0.9800
C26 H26 1.0000
C26 C27 1.456(14)
C26 C28 1.511(13)
C27 H27A 0.9800
C27 H27B 0.9800
C27 H27C 0.9800
C28 H28A 0.9800
C28 H28B 0.9800
C28 H28C 0.9800
C29 H29 1.0000
C29 C30 1.509(14)
C29 C31 1.489(14)
C30 H30A 0.9800
C30 H30B 0.9800
C30 H30C 0.9800
C31 H31A 0.9800
C31 H31B 0.9800
C31 H31C 0.9800
C32 C33 1.201(13)
C34 H34 1.0000
C34 C35 1.524(16)
C34 C36 1.514(15)
C35 H35A 0.9800
C35 H35B 0.9800
C35 H35C 0.9800
C36 H36A 0.9800
C36 H36B 0.9800
C36 H36C 0.9800
C37 H37 1.0000
C37 C38 1.557(17)
C37 C39 1.523(15)
C38 H38A 0.9800
C38 H38B 0.9800
C38 H38C 0.9800
C39 H39A 0.9800
C39 H39B 0.9800
C39 H39C 0.9800
C40 H40 1.0000
C40 C41 1.508(14)
C40 C42 1.558(15)
C41 H41A 0.9800
C41 H41B 0.9800
C41 H41C 0.9800
C42 H42A 0.9800
C42 H42B 0.9800
C42 H42C 0.9800
C43 C44 1.370(9)
C43 C48 1.392(10)
C44 H44 0.9500
C44 C45 1.395(10)
C45 C46 1.406(12)
C45 C49 1.508(9)
C46 H46 0.9500
C46 C47 1.387(13)
C47 C48 1.384(10)
C47 C53 1.508(9)
C48 H48 0.9500
C49 C50 1.499(11)
C49 C51 1.508(10)
C49 C52 1.491(12)
C50 H50A 0.9800
C50 H50B 0.9800
C50 H50C 0.9800
C51 H51A 0.9800
C51 H51B 0.9800
C51 H51C 0.9800
C52 H52A 0.9800
C52 H52B 0.9800
C52 H52C 0.9800
C53 C54 1.501(11)
C53 C55 1.506(11)
C53 C56 1.507(11)
C54 H54A 0.9800
C54 H54B 0.9800
C54 H54C 0.9800
C55 H55A 0.9800
C55 H55B 0.9800
C55 H55C 0.9800
C56 H56A 0.9800
C56 H56B 0.9800
C56 H56C 0.9800
C57 C58 1.398(11)
C57 C62 1.386(11)
C58 H58 0.9500
C58 C59 1.409(13)
C59 C60 1.43(2)
C59 C63 1.522(11)
C60 H60 0.9500
C60 C61 1.406(17)
C61 C62 1.393(9)
C61 C67 1.497(11)
C62 H62 0.9500
C63 C64 1.491(13)
C63 C65 1.500(13)
C63 C66 1.489(13)
C64 H64A 0.9800
C64 H64B 0.9800
C64 H64C 0.9800
C65 H65A 0.9800
C65 H65B 0.9800
C65 H65C 0.9800
C66 H66A 0.9800
C66 H66B 0.9800
C66 H66C 0.9800
C67 C68 1.531(12)
C67 C69 1.497(11)
C67 C70 1.512(12)
C68 H68A 0.9800
C68 H68B 0.9800
C68 H68C 0.9800
C69 H69A 0.9800
C69 H69B 0.9800
C69 H69C 0.9800
C70 H70A 0.9800
C70 H70B 0.9800
C70 H70C 0.9800
P101 O101 1.505(6)
P101 O104 1.578(10)
P101 O105 1.607(10)
P102 O102 1.487(6)
P102 O106 1.562(8)
P102 O107 1.588(8)
P103 O103 1.500(6)
P103 O108 1.609(7)
P103 O109 1.595(8)
O104 C101 1.444(13)
O105 C103 1.443(12)
O106 C105 1.452(13)
O107 C107 1.423(12)
O108 C109 1.408(12)
O109 C111 1.413(13)
C101 H10A 0.9900
C101 H10B 0.9900
C101 C102 1.465(15)
C102 H10C 0.9800
C102 H10D 0.9800
C102 H10E 0.9800
C103 H10F 0.9900
C103 H10G 0.9900
C103 C104 1.473(15)
C104 H10H 0.9800
C104 H10I 0.9800
C104 H10J 0.9800
C105 H10K 0.9900
C105 H10L 0.9900
C105 C106 1.454(16)
C106 H10M 0.9800
C106 H10N 0.9800
C106 H10O 0.9800
C107 H10P 0.9900
C107 H10Q 0.9900
C107 C108 1.484(14)
C108 H10R 0.9800
C108 H10S 0.9800
C108 H10T 0.9800
C109 H10U 0.9900
C109 H10V 0.9900
C109 C110 1.460(15)
C110 H11A 0.9800
C110 H11B 0.9800
C110 H11C 0.9800
C111 H11D 0.9900
C111 H11E 0.9900
C111 C112 1.443(15)
C112 H11F 0.9800
C112 H11G 0.9800
C112 H11H 0.9800
P201 O201 1.506(12)
P201 O204 1.590(14)
P201 O205 1.536(13)
P202 O202 1.512(13)
P202 O206 1.598(13)
P202 O207 1.584(13)
P203 O203 1.511(13)
P203 O208 1.588(13)
P203 O209 1.589(14)
O204 C201 1.448(14)
O205 C203 1.447(15)
O206 C205 1.443(15)
O207 C207 1.450(15)
O208 C209 1.454(15)
O209 C211 1.442(15)
C201 H20A 0.9900
C201 H20B 0.9900
C201 C202 1.458(18)
C202 H20C 0.9800
C202 H20D 0.9800
C202 H20E 0.9800
C203 H20F 0.9900
C203 H20G 0.9900
C203 C204 1.458(18)
C204 H20H 0.9800
C204 H20I 0.9800
C204 H20J 0.9800
C205 H20K 0.9900
C205 H20L 0.9900
C205 C206 1.463(18)
C206 H20M 0.9800
C206 H20N 0.9800
C206 H20O 0.9800
C207 H20P 0.9900
C207 H20Q 0.9900
C207 C208 1.442(18)
C208 H20R 0.9800
C208 H20S 0.9800
C208 H20T 0.9800
C209 H20U 0.9900
C209 H20V 0.9900
C209 C210 1.449(18)
C210 H21A 0.9800
C210 H21B 0.9800
C210 H21C 0.9800
C211 H21D 0.9900
C211 H21E 0.9900
C211 C212 1.464(18)
C212 H21F 0.9800
C212 H21G 0.9800
C212 H21H 0.9800
C121 H121 0.9500
C121 C122 1.4200
C121 C125 1.4200
C122 H122 0.9500
C122 C123 1.4200
C123 H123 0.9500
C123 C124 1.4200
C124 H124 0.9500
C124 C125 1.4200
C125 H125 0.9500
C221 H221 0.9500
C221 C222 1.4200
C221 C225 1.4200
C222 H222 0.9500
C222 C223 1.4200
C223 H223 0.9500
C223 C224 1.4200
C224 H224 0.9500
C224 C225 1.4200
C225 H225 0.9500

loop_
_geom_torsion_atom_site_label_1
_geom_torsion_atom_site_label_2
_geom_torsion_atom_site_label_3
_geom_torsion_atom_site_label_4
_geom_torsion
Tb1 N1 C1 C2 148.2(4)
Tb1 N1 C1 C20 -32.0(8)
Tb1 N1 C4 C3 -147.1(4)
Tb1 N1 C4 C5 34.1(7)
Tb1 N2 C6 C5 -31.9(9)
Tb1 N2 C6 C7 151.8(5)
Tb1 N2 C9 C8 -150.6(6)
Tb1 N2 C9 C10 30.5(11)
Tb1 N3 C11 C10 -33.2(9)
Tb1 N3 C11 C12 148.8(5)
Tb1 N3 C14 C13 -147.8(5)
Tb1 N3 C14 C15 31.4(8)
Tb1 N4 C16 C15 -33.3(8)
Tb1 N4 C16 C17 150.8(5)
Tb1 N4 C19 C18 -151.6(5)
Tb1 N4 C19 C20 30.2(8)
Tb2 N1 C1 C2 151.2(4)
Tb2 N1 C1 C20 -29.0(9)
Tb2 N1 C4 C3 -157.4(4)
Tb2 N1 C4 C5 23.8(7)
Tb2 N2 C6 C5 -45.9(11)
Tb2 N2 C6 C7 137.7(7)
Tb2 N2 C9 C8 -148.4(6)
Tb2 N2 C9 C10 32.7(10)
Tb2 N3 C11 C10 -32.9(8)
Tb2 N3 C11 C12 149.0(5)
Tb2 N3 C14 C13 -134.6(7)
Tb2 N3 C14 C15 44.7(10)
Tb2 N4 C16 C15 -22.8(7)
Tb2 N4 C16 C17 161.2(5)
Tb2 N4 C19 C18 -156.8(5)
Tb2 N4 C19 C20 25.0(9)
Co1 P101 O101 Tb1 4.2(10)
Co1 P101 O104 C101 -112.9(12)
Co1 P101 O105 C103 -179.3(11)
Co1 P102 O102 Tb1 4.0(9)
Co1 P102 O106 C105 -116.3(12)
Co1 P102 O107 C107 173.2(11)
Co1 P103 O103 Tb1 -14.2(9)
Co1 P103 O108 C109 -62.8(10)
Co1 P103 O109 C111 -174.1(10)
Co1 P201 O201 Tb1 -11(3)
Co1 P201 O204 C201 -162(3)
Co1 P201 O205 C203 115(3)
Co1 P202 O202 Tb1 -17(3)
Co1 P202 O206 C205 153(3)
Co1 P202 O207 C207 168(3)
Co1 P203 O203 Tb1 -45(2)
Co1 P203 O208 C209 -49(2)
Co1 P203 O209 C211 -179(3)
Co1 C121 C122 C123 60.1(2)
Co1 C121 C125 C124 -59.4(3)
Co1 C122 C123 C124 60.9(3)
Co1 C123 C124 C125 60.6(3)
Co1 C124 C125 C121 59.7(3)
Co2 P101 O101 Tb2 -6.8(12)
Co2 P101 O104 C101 -127.9(13)
Co2 P101 O105 C103 -169.6(12)
Co2 P102 O102 Tb2 -19.8(15)
Co2 P102 O106 C105 -105.3(12)
Co2 P102 O107 C107 -177.8(10)
Co2 P103 O103 Tb2 24.2(8)
Co2 P103 O108 C109 -70.2(11)
Co2 P103 O109 C111 175.9(10)
Co2 P201 O201 Tb2 -53(2)
Co2 P201 O204 C201 -164(3)
Co2 P201 O205 C203 132(3)
Co2 P202 O202 Tb2 2(4)
Co2 P202 O206 C205 165(3)
Co2 P202 O207 C207 162(3)
Co2 P203 O203 Tb2 -17(2)
Co2 P203 O208 C209 -68(2)
Co2 P203 O209 C211 179(3)
Co2 C221 C222 C223 59.3(5)
Co2 C221 C225 C224 -59.3(5)
Co2 C222 C223 C224 59.0(5)
Co2 C223 C224 C225 58.7(5)
Co2 C224 C225 C221 58.9(5)
N1 Tb2 O102 P102 68.9(15)
N1 C1 C2 C3 1.2(7)
N1 C1 C20 C19 -6.7(11)
N1 C1 C20 C21 175.8(6)
N1 C4 C5 C6 0.9(10)
N1 C4 C5 C43 -179.6(5)
N2 Tb2 O102 P102 146.5(12)
N2 C6 C7 C8 -1.1(10)
N2 C9 C10 C11 8.5(13)
N2 C9 C10 C32 -174.0(8)
N3 Tb2 O102 P102 -115.1(13)
N3 C11 C12 C13 0.0(9)
N3 C14 C15 C16 1.6(11)
N3 C14 C15 C57 179.6(6)
N4 Tb2 O102 P102 -30.2(17)
N4 C16 C17 C18 0.2(8)
N4 C19 C20 C1 7.9(11)
N4 C19 C20 C21 -174.6(6)
C1 N1 C4 C3 1.6(6)
C1 N1 C4 C5 -177.2(5)
C1 C2 C3 C4 -0.1(7)
C2 C1 C20 C19 173.1(6)
C2 C1 C20 C21 -4.4(10)
C2 C3 C4 N1 -0.9(7)
C2 C3 C4 C5 177.8(6)
C3 C4 C5 C6 -177.6(6)
C3 C4 C5 C43 1.9(9)
C4 N1 C1 C2 -1.7(7)
C4 N1 C1 C20 178.1(6)
C4 C5 C6 N2 -1.6(11)
C4 C5 C6 C7 174.1(7)
C4 C5 C43 C44 -65.9(9)
C4 C5 C43 C48 115.1(8)
C5 C6 C7 C8 -177.4(8)
C5 C43 C44 C45 178.2(9)
C5 C43 C48 C47 179.6(8)
C6 N2 C9 C8 1.1(9)
C6 N2 C9 C10 -177.8(8)
C6 C5 C43 C44 113.7(9)
C6 C5 C43 C48 -65.4(10)
C6 C7 C8 C9 1.7(11)
C7 C8 C9 N2 -1.8(11)
C7 C8 C9 C10 177.1(9)
C8 C9 C10 C11 -170.3(8)
C8 C9 C10 C32 7.3(13)
C9 N2 C6 C5 176.4(7)
C9 N2 C6 C7 0.0(8)
C9 C10 C11 N3 -6.6(13)
C9 C10 C11 C12 171.2(8)
C10 C11 C12 C13 -178.1(7)
C11 N3 C14 C13 1.6(7)
C11 N3 C14 C15 -179.1(6)
C11 C12 C13 C14 1.0(9)
C12 C13 C14 N3 -1.6(8)
C12 C13 C14 C15 179.2(7)
C13 C14 C15 C16 -179.3(7)
C13 C14 C15 C57 -1.3(10)
C14 N3 C11 C10 177.0(7)
C14 N3 C11 C12 -1.0(8)
C14 C15 C16 N4 -1.8(10)
C14 C15 C16 C17 173.5(7)
C14 C15 C57 C58 113.9(9)
C14 C15 C57 C62 -62.3(10)
C15 C16 C17 C18 -175.6(6)
C15 C57 C58 C59 -178.2(10)
C15 C57 C62 C61 177.5(8)
C16 N4 C19 C18 1.5(7)
C16 N4 C19 C20 -176.6(6)
C16 C15 C57 C58 -67.8(10)
C16 C15 C57 C62 115.9(8)
C16 C17 C18 C19 0.8(8)
C17 C18 C19 N4 -1.5(8)
C17 C18 C19 C20 176.7(7)
C18 C19 C20 C1 -169.9(7)
C18 C19 C20 C21 7.6(10)
C19 N4 C16 C15 174.9(6)
C19 N4 C16 C17 -1.0(7)
C20 C1 C2 C3 -178.6(6)
C22 Si1 C26 C27 -93.2(14)
C22 Si1 C26 C28 35.3(15)
C22 Si1 C29 C30 54.4(15)
C22 Si1 C29 C31 -70.0(17)
C23 Si1 C26 C27 24.7(16)
C23 Si1 C26 C28 153.2(13)
C23 Si1 C29 C30 -60.4(15)
C23 Si1 C29 C31 175.2(16)
C26 Si1 C29 C30 173.6(13)
C26 Si1 C29 C31 49.1(18)
C29 Si1 C26 C27 149.8(14)
C29 Si1 C26 C28 -81.7(15)
C32 C10 C11 N3 175.8(7)
C32 C10 C11 C12 -6.3(12)
C33 Si2 C34 C35 -76.1(14)
C33 Si2 C34 C36 167.6(16)
C33 Si2 C37 C38 68.8(16)
C33 Si2 C37 C39 -179.6(14)
C33 Si2 C40 C41 -54.2(14)
C33 Si2 C40 C42 62.3(14)
C34 Si2 C37 C38 -54.3(18)
C34 Si2 C37 C39 57.3(19)
C34 Si2 C40 C41 54.4(14)
C34 Si2 C40 C42 171.0(14)
C37 Si2 C34 C35 48.1(17)
C37 Si2 C34 C36 -68(2)
C37 Si2 C40 C41 -166.2(14)
C37 Si2 C40 C42 -49.7(14)
C40 Si2 C34 C35 171.5(14)
C40 Si2 C34 C36 55.2(18)
C40 Si2 C37 C38 -177.6(15)
C40 Si2 C37 C39 -66.0(16)
C43 C5 C6 N2 179.0(6)
C43 C5 C6 C7 -5.4(10)
C43 C44 C45 C46 4.0(15)
C43 C44 C45 C49 -179.1(9)
C44 C43 C48 C47 0.5(14)
C44 C45 C46 C47 -3.3(18)
C44 C45 C49 C50 47.7(14)
C44 C45 C49 C51 168.4(12)
C44 C45 C49 C52 -70.2(13)
C45 C46 C47 C48 1.2(18)
C45 C46 C47 C53 179.0(10)
C46 C45 C49 C50 -135.7(12)
C46 C45 C49 C51 -15.0(16)
C46 C45 C49 C52 106.4(13)
C46 C47 C48 C43 0.2(15)
C46 C47 C53 C54 63.7(14)
C46 C47 C53 C55 -57.4(15)
C46 C47 C53 C56 -177.1(12)
C48 C43 C44 C45 -2.7(14)
C48 C47 C53 C54 -118.7(12)
C48 C47 C53 C55 120.2(12)
C48 C47 C53 C56 0.5(15)
C49 C45 C46 C47 180.0(11)
C53 C47 C48 C43 -177.5(9)
C57 C15 C16 N4 -179.8(6)
C57 C15 C16 C17 -4.5(10)
C57 C58 C59 C60 0.6(18)
C57 C58 C59 C63 178.8(11)
C58 C57 C62 C61 1.4(14)
C58 C59 C60 C61 2(2)
C58 C59 C63 C64 -94.6(18)
C58 C59 C63 C65 140.6(16)
C58 C59 C63 C66 10.9(19)
C59 C60 C61 C62 -2.4(18)
C59 C60 C61 C67 173.0(12)
C60 C59 C63 C64 83.6(18)
C60 C59 C63 C65 -41.2(19)
C60 C59 C63 C66 -170.9(16)
C60 C61 C62 C57 0.8(14)
C60 C61 C67 C68 -76.1(14)
C60 C61 C67 C69 50.7(16)
C60 C61 C67 C70 169.7(14)
C62 C57 C58 C59 -2.1(16)
C62 C61 C67 C68 98.8(13)
C62 C61 C67 C69 -134.3(12)
C62 C61 C67 C70 -15.3(16)
C63 C59 C60 C61 -176.6(12)
C67 C61 C62 C57 -174.4(9)
P101 O104 C101 C102 -100.0(19)
P101 O105 C103 C104 103.9(17)
P102 Co2 P101 O101 29.7(8)
P102 Co2 P101 O104 165.2(5)
P102 Co2 P101 O105 -94.5(5)
P102 O106 C105 C106 -102.4(17)
P102 O107 C107 C108 -178.7(13)
P103 Co2 P101 O101 -46.8(8)
P103 Co2 P101 O104 88.7(5)
P103 Co2 P101 O105 -171.0(5)
P103 O108 C109 C110 -79.2(18)
P103 O109 C111 C112 -147.4(12)
O101 Tb2 O102 P102 38.7(12)
O101 P101 O104 C101 20.6(14)
O101 P101 O105 C103 50.2(13)
O102 P102 O106 C105 16.3(14)
O102 P102 O107 C107 39.4(13)
O103 Tb2 O102 P102 -30.2(12)
O103 P103 O108 C109 69.0(11)
O103 P103 O109 C111 58.1(12)
O104 P101 O101 Tb1 -125.4(8)
O104 P101 O101 Tb2 -141.9(7)
O104 P101 O105 C103 -63.2(12)
O105 P101 O101 Tb1 125.8(8)
O105 P101 O101 Tb2 109.2(7)
O105 P101 O104 C101 138.6(13)
O106 P102 O102 Tb1 -120.8(7)
O106 P102 O102 Tb2 -126.2(12)
O106 P102 O107 C107 -73.0(12)
O107 P102 O102 Tb1 130.2(7)
O107 P102 O102 Tb2 124.8(12)
O107 P102 O106 C105 130.3(13)
O108 P103 O103 Tb1 -143.8(7)
O108 P103 O103 Tb2 -120.7(7)
O108 P103 O109 C111 -54.5(12)
O109 P103 O103 Tb1 109.2(8)
O109 P103 O103 Tb2 132.3(7)
O109 P103 O108 C109 -179.9(10)
P201 Co1 P202 O202 -37.6(14)
P201 Co1 P202 O206 91.4(16)
P201 Co1 P202 O207 -156.4(12)
P201 O204 C201 C202 -41(4)
P201 O205 C203 C204 114(3)
P202 O206 C205 C206 146(4)
P202 O207 C207 C208 -165(3)
P203 Co1 P202 O202 41.3(15)
P203 Co1 P202 O206 170.3(16)
P203 Co1 P202 O207 -77.5(12)
P203 O208 C209 C210 -141(3)
P203 O209 C211 C212 -138(5)
O201 P201 O204 C201 -42(3)
O201 P201 O205 C203 -18(3)
O202 P202 O206 C205 -69(3)
O202 P202 O207 C207 40(4)
O203 P203 O208 C209 69(3)
O203 P203 O209 C211 45(3)
O204 P201 O201 Tb1 -125(2)
O204 P201 O201 Tb2 -149.9(19)
O204 P201 O205 C203 -134(3)
O205 P201 O201 Tb1 119(2)
O205 P201 O201 Tb2 94(2)
O205 P201 O204 C201 86(3)
O206 P202 O202 Tb1 -158(2)
O206 P202 O202 Tb2 -135(4)
O206 P202 O207 C207 -61(3)
O207 P202 O202 Tb1 99(3)
O207 P202 O202 Tb2 122(4)
O207 P202 O206 C205 41(3)
O208 P203 O203 Tb1 -155.3(19)
O208 P203 O203 Tb2 -145.4(15)
O208 P203 O209 C211 -67(3)
O209 P203 O203 Tb1 96(2)
O209 P203 O203 Tb2 105.8(18)
O209 P203 O208 C209 -177(2)
C121 Co1 P202 O202 -130.6(13)
C121 Co1 P202 O206 -1.7(17)
C121 Co1 P202 O207 110.6(13)
C121 C122 C123 Co1 -60.9(3)
C121 C122 C123 C124 0.0
C122 Co1 P202 O202 177.3(15)
C122 Co1 P202 O206 -54(2)
C122 Co1 P202 O207 59(2)
C122 C121 C125 Co1 59.4(3)
C122 C121 C125 C124 0.0
C122 C123 C124 Co1 -60.6(3)
C122 C123 C124 C125 0.0
C123 Co1 P202 O202 142.9(13)
C123 Co1 P202 O206 -88.1(17)
C123 Co1 P202 O207 24.1(13)
C123 C124 C125 Co1 -59.7(3)
C123 C124 C125 C121 0.0
C124 Co1 P202 O202 168.8(14)
C124 Co1 P202 O206 -62.2(16)
C124 Co1 P202 O207 50.0(12)
C125 Co1 P202 O202 -151.7(14)
C125 Co1 P202 O206 -22.7(16)
C125 Co1 P202 O207 89.6(12)
C125 C121 C122 Co1 -60.1(2)
C125 C121 C122 C123 0.0
C221 Co2 P101 O101 156.0(13)
C221 Co2 P101 O104 -68.5(12)
C221 Co2 P101 O105 31.7(12)
C221 C222 C223 Co2 -59.0(5)
C221 C222 C223 C224 0.0
C222 Co2 P101 O101 -161.5(12)
C222 Co2 P101 O104 -26.0(12)
C222 Co2 P101 O105 74.3(12)
C222 C221 C225 Co2 59.3(5)
C222 C221 C225 C224 0.0
C222 C223 C224 Co2 -58.7(5)
C222 C223 C224 C225 0.0
C223 Co2 P101 O101 -130.3(12)
C223 Co2 P101 O104 5.2(12)
C223 Co2 P101 O105 105.5(11)
C223 C224 C225 Co2 -58.9(5)
C223 C224 C225 C221 0.0
C225 Co2 P101 O101 122.0(16)
C225 Co2 P101 O104 -102.5(16)
C225 Co2 P101 O105 -2.2(16)
C225 C221 C222 Co2 -59.3(5)
C225 C221 C222 C223 0.0

loop_
_exptl_oxdiff_crystal_face_indexfrac_h
_exptl_oxdiff_crystal_face_indexfrac_k
_exptl_oxdiff_crystal_face_indexfrac_l
_exptl_oxdiff_crystal_face_x
_exptl_oxdiff_crystal_face_y
_exptl_oxdiff_crystal_face_z
-0.9996 0.0003 0.9997 0.0371 -0.0078 -0.0064
-0.9999 0.0001 -0.9987 -0.0315 -0.0390 0.0053
0.9999 -0.0001 0.9987 0.0315 0.0390 -0.0053
-0.0002 0.9996 0.0004 0.0075 -0.0001 0.0434
0.9996 -0.0003 -0.9997 -0.0371 0.0078 0.0064
0.0002 -0.9996 -0.0004 -0.0075 0.0001 -0.0434

loop_
_smtbx_masks_void_nr
_smtbx_masks_void_average_x
_smtbx_masks_void_average_y
_smtbx_masks_void_average_z
_smtbx_masks_void_volume
_smtbx_masks_void_count_electrons
_smtbx_masks_void_content
1 0.000 0.000 0.000 487.1 124.4 1.5CH2Cl2
2 0.000 0.500 0.500 487.1 124.4 1.5CH2Cl2
3 0.453 0.699 0.567 15.5 0.0 ?
4 0.453 0.801 0.067 15.5 0.0 ?
5 0.547 0.199 0.933 15.5 0.0 ?
6 0.547 0.301 0.433 15.5 0.0 ?
